data_4130720
loop_
_publ_author_name
'Arrechea, Pedro Luis'
'Buchwald, Stephen L.'

_publ_section_title
;
 Biaryl Phosphine Based Pd(II) Amido Complexes: The Effect of Ligand
 Structure on Reductive Elimination.
;
_journal_issue 38
_journal_name_full 'Journal of the American Chemical Society'
_journal_page_first 12486
_journal_page_last 12493
_journal_paper_doi 10.1021/jacs.6b05990
_journal_volume 138
_journal_year 2016
_chemical_formula_sum 'C61.55 H82.84 N O5 P Pd'
_chemical_formula_weight 1054.10
_space_group_crystal_system triclinic
_space_group_IT_number 2
_space_group_name_Hall '-P 1'
_space_group_name_H-M_alt 'P -1'
_atom_sites_solution_hydrogens geom
_atom_sites_solution_primary direct
_atom_sites_solution_secondary difmap
_audit_creation_method SHELXL-2014
_cell_angle_alpha 72.8480(10)
_cell_angle_beta 79.9800(10)
_cell_angle_gamma 77.5410(10)
_cell_formula_units_Z 4
_cell_length_a 17.8561(14)
_cell_length_b 18.1897(14)
_cell_length_c 19.0033(14)
_cell_measurement_reflns_used 9797
_cell_measurement_temperature 100(2)
_cell_measurement_theta_max 30.47
_cell_measurement_theta_min 2.26
_cell_volume 5718.4(8)
_computing_cell_refinement 'SAINT 7.46A (Bruker-AXS, 2011)'
_computing_data_collection 'APEX2 v2011.4.0 (Bruker-AXS, 2011)'
_computing_data_reduction 'SAINT 7.46A (Bruker-AXS, 2011)'
_computing_molecular_graphics 'Bruker SHELXTL'
_computing_publication_material 'Bruker SHELXTL'
_computing_structure_refinement 'SHELXL-2014 (Sheldrick, 2014)'
_computing_structure_solution 'SHELXS-97 (Sheldrick, 2008)'
_diffrn_ambient_temperature 100(2)
_diffrn_detector_area_resol_mean 8.3
_diffrn_measured_fraction_theta_full 1.000
_diffrn_measured_fraction_theta_max 0.996
_diffrn_measurement_device_type 'Bruker Smart APEX CCD'
_diffrn_measurement_method '\f and \w scans'
_diffrn_radiation_type MoK\a
_diffrn_radiation_wavelength 0.71073
_diffrn_reflns_av_R_equivalents 0.0432
_diffrn_reflns_av_unetI/netI 0.0386
_diffrn_reflns_Laue_measured_fraction_full 1.000
_diffrn_reflns_Laue_measured_fraction_max 0.996
_diffrn_reflns_limit_h_max 25
_diffrn_reflns_limit_h_min -25
_diffrn_reflns_limit_k_max 25
_diffrn_reflns_limit_k_min -25
_diffrn_reflns_limit_l_max 26
_diffrn_reflns_limit_l_min -26
_diffrn_reflns_number 162059
_diffrn_reflns_point_group_measured_fraction_full 1.000
_diffrn_reflns_point_group_measured_fraction_max 0.996
_diffrn_reflns_theta_full 25.242
_diffrn_reflns_theta_max 30.034
_diffrn_reflns_theta_min 1.176
_diffrn_source 'fine-focus sealed tube, graphite'
_exptl_absorpt_coefficient_mu 0.400
_exptl_absorpt_correction_T_max 0.7461
_exptl_absorpt_correction_T_min 0.6895
_exptl_absorpt_correction_type multi-scan
_exptl_absorpt_process_details 'SADABS (Sheldrick, 2009)'
_exptl_crystal_colour orange
_exptl_crystal_density_diffrn 1.224
_exptl_crystal_density_method 'not measured'
_exptl_crystal_description needle
_exptl_crystal_F_000 2241
_exptl_crystal_size_max 0.350
_exptl_crystal_size_mid 0.150
_exptl_crystal_size_min 0.110
_refine_diff_density_max 1.525
_refine_diff_density_min -0.957
_refine_diff_density_rms 0.082
_refine_ls_extinction_method none
_refine_ls_goodness_of_fit_ref 1.032
_refine_ls_hydrogen_treatment constr
_refine_ls_matrix_type full
_refine_ls_number_parameters 1609
_refine_ls_number_reflns 33362
_refine_ls_number_restraints 1800
_refine_ls_restrained_S_all 1.081
_refine_ls_R_factor_all 0.0619
_refine_ls_R_factor_gt 0.0413
_refine_ls_shift/su_max 0.003
_refine_ls_shift/su_mean 0.000
_refine_ls_structure_factor_coef Fsqd
_refine_ls_weighting_details 'w=1/[\s^2^(Fo^2^)+(0.0492P)^2^+5.6059P] where P=(Fo^2^+2Fc^2^)/3'
_refine_ls_weighting_scheme calc
_refine_ls_wR_factor_gt 0.1010
_refine_ls_wR_factor_ref 0.1140
_reflns_Friedel_coverage 0.000
_reflns_number_gt 25622
_reflns_number_total 33362
_reflns_threshold_expression 'I > 2\s(I)'
_cod_data_source_file ja6b05990_si_002.cif
_cod_data_source_block 14020
_cod_database_code 4130720
_shelx_space_group_comment
; 
The symmetry employed for this shelxl refinement is uniquely defined 
by the following loop, which should always be used as a source of 
symmetry information in preference to the above space-group names. 
They are only intended as comments. 
;
_shelx_estimated_absorpt_t_min 0.873
_shelx_estimated_absorpt_t_max 0.957
_shelxl_version_number 2014-3

loop_
_space_group_symop_operation_xyz
'x, y, z'
'-x, -y, -z'

loop_
_atom_site_label
_atom_site_type_symbol
_atom_site_fract_x
_atom_site_fract_y
_atom_site_fract_z
_atom_site_U_iso_or_equiv
_atom_site_adp_type
_atom_site_occupancy
_atom_site_site_symmetry_order
_atom_site_calc_flag
_atom_site_refinement_flags_posn
_atom_site_refinement_flags_adp
_atom_site_refinement_flags_occupancy
_atom_site_disorder_assembly
_atom_site_disorder_group
Pd1 Pd 0.74943(2) 0.41366(2) 0.34439(2) 0.01675(4) Uani 1 1 d . . . . .
P1 P 0.77427(3) 0.47097(3) 0.22099(3) 0.01820(10) Uani 1 1 d . . . . .
C1 C 0.87340(12) 0.43469(13) 0.18373(11) 0.0231(4) Uani 1 1 d . . . . .
H1 H 0.8759 0.3774 0.1916 0.028 Uiso 1 1 calc R U . . .
C2 C 0.93235(13) 0.44069(15) 0.23063(12) 0.0295(5) Uani 1 1 d . . . . .
H2A H 0.9362 0.4962 0.2219 0.035 Uiso 1 1 calc R U . . .
H2B H 0.9148 0.4199 0.2839 0.035 Uiso 1 1 calc R U . . .
C3 C 1.01147(14) 0.39484(18) 0.21093(14) 0.0406(6) Uani 1 1 d . . . . .
H3A H 1.0091 0.3384 0.2265 0.049 Uiso 1 1 calc R U . . .
H3B H 1.0495 0.4034 0.2386 0.049 Uiso 1 1 calc R U . . .
C4 C 1.03869(16) 0.4192(2) 0.12747(15) 0.0525(8) Uani 1 1 d . . . . .
H4A H 1.0499 0.4730 0.1135 0.063 Uiso 1 1 calc R U . . .
H4B H 1.0870 0.3839 0.1163 0.063 Uiso 1 1 calc R U . . .
C5 C 0.97822(16) 0.41613(19) 0.08199(14) 0.0457(7) Uani 1 1 d . . . . .
H5A H 0.9714 0.3613 0.0917 0.055 Uiso 1 1 calc R U . . .
H5B H 0.9961 0.4353 0.0286 0.055 Uiso 1 1 calc R U . . .
C6 C 0.90047(14) 0.46611(15) 0.10102(12) 0.0313(5) Uani 1 1 d . . . . .
H6A H 0.9064 0.5214 0.0902 0.038 Uiso 1 1 calc R U . . .
H6B H 0.8618 0.4634 0.0707 0.038 Uiso 1 1 calc R U . . .
C7 C 0.70966(13) 0.46100(13) 0.15960(11) 0.0245(4) Uani 1 1 d . . . . .
H7 H 0.7149 0.5030 0.1121 0.029 Uiso 1 1 calc R U . . .
C8 C 0.73045(17) 0.38223(14) 0.14057(13) 0.0349(6) Uani 1 1 d . . . . .
H8A H 0.7839 0.3760 0.1153 0.042 Uiso 1 1 calc R U . . .
H8B H 0.7280 0.3392 0.1867 0.042 Uiso 1 1 calc R U . . .
C9 C 0.6744(2) 0.37772(18) 0.09013(15) 0.0500(8) Uani 1 1 d . . . . .
H9A H 0.6802 0.4180 0.0423 0.060 Uiso 1 1 calc R U . . .
H9B H 0.6871 0.3259 0.0799 0.060 Uiso 1 1 calc R U . . .
C10 C 0.5918(2) 0.3904(3) 0.1260(2) 0.0713(12) Uani 1 1 d . . . . .
H10A H 0.5566 0.3889 0.0918 0.086 Uiso 1 1 calc R U . . .
H10B H 0.5852 0.3477 0.1718 0.086 Uiso 1 1 calc R U . . .
C11 C 0.57093(18) 0.4675(3) 0.14489(19) 0.0631(10) Uani 1 1 d . . . . .
H11A H 0.5175 0.4729 0.1702 0.076 Uiso 1 1 calc R U . . .
H11B H 0.5726 0.5104 0.0986 0.076 Uiso 1 1 calc R U . . .
C12 C 0.62583(14) 0.47498(19) 0.19498(15) 0.0406(6) Uani 1 1 d . . . . .
H12A H 0.6128 0.5279 0.2030 0.049 Uiso 1 1 calc R U . . .
H12B H 0.6196 0.4364 0.2438 0.049 Uiso 1 1 calc R U . . .
C21 C 0.76778(12) 0.57525(12) 0.20983(11) 0.0206(4) Uani 1 1 d . . . . .
C22 C 0.75879(12) 0.59844(12) 0.27481(11) 0.0213(4) Uani 1 1 d . . . . .
C23 C 0.75911(15) 0.67660(13) 0.27125(12) 0.0288(5) Uani 1 1 d . . . . .
C24 C 0.76803(16) 0.73083(14) 0.20332(13) 0.0344(6) Uani 1 1 d . . . . .
H24 H 0.7693 0.7834 0.2012 0.041 Uiso 1 1 calc R U . . .
C25 C 0.77515(16) 0.70871(13) 0.13826(13) 0.0328(5) Uani 1 1 d . . . . .
H25 H 0.7807 0.7463 0.0917 0.039 Uiso 1 1 calc R U . . .
C26 C 0.77418(13) 0.63204(13) 0.14094(11) 0.0252(4) Uani 1 1 d . . . . .
O1 O 0.74912(12) 0.69364(10) 0.33851(9) 0.0373(4) Uani 1 1 d . . . . .
C27 C 0.7517(3) 0.77102(17) 0.33788(17) 0.0605(10) Uani 1 1 d . . . . .
H27A H 0.8001 0.7859 0.3097 0.091 Uiso 1 1 calc R U . . .
H27B H 0.7490 0.7742 0.3889 0.091 Uiso 1 1 calc R U . . .
H27C H 0.7079 0.8067 0.3146 0.091 Uiso 1 1 calc R U . . .
O2 O 0.77737(10) 0.60722(9) 0.07918(8) 0.0297(4) Uani 1 1 d . . . . .
C28 C 0.80376(16) 0.65602(15) 0.00942(12) 0.0342(5) Uani 1 1 d . . . . .
H28A H 0.7676 0.7056 -0.0016 0.051 Uiso 1 1 calc R U . . .
H28B H 0.8069 0.6298 -0.0295 0.051 Uiso 1 1 calc R U . . .
H28C H 0.8550 0.6661 0.0115 0.051 Uiso 1 1 calc R U . . .
C31 C 0.74105(13) 0.54665(12) 0.35127(11) 0.0210(4) Uani 1 1 d . . . . .
C32 C 0.79565(13) 0.52595(12) 0.40272(11) 0.0235(4) Uani 1 1 d . . . . .
C33 C 0.77204(14) 0.50832(13) 0.47866(12) 0.0266(4) Uani 1 1 d . . . . .
H33 H 0.8089 0.4939 0.5130 0.032 Uiso 1 1 calc R U . . .
C34 C 0.69396(14) 0.51211(13) 0.50346(12) 0.0275(5) Uani 1 1 d . . . . .
H34 H 0.6781 0.4994 0.5554 0.033 Uiso 1 1 calc R U . . .
C35 C 0.63827(14) 0.53362(13) 0.45560(11) 0.0262(4) Uani 1 1 d . . . . .
H35 H 0.5851 0.5361 0.4741 0.031 Uiso 1 1 calc R U . . .
C36 C 0.66176(13) 0.55153(12) 0.37965(11) 0.0226(4) Uani 1 1 d . . . . .
O3 O 0.86980(9) 0.52726(10) 0.37110(8) 0.0275(3) Uani 1 1 d . . . . .
C37 C 0.92799(15) 0.52678(16) 0.41606(14) 0.0355(5) Uani 1 1 d . . . . .
H37 H 0.9228 0.4858 0.4643 0.043 Uiso 1 1 calc R U . . .
C38 C 0.91684(19) 0.60625(18) 0.43056(18) 0.0484(7) Uani 1 1 d . . . . .
H38A H 0.9241 0.6460 0.3834 0.073 Uiso 1 1 calc R U . . .
H38B H 0.9547 0.6055 0.4625 0.073 Uiso 1 1 calc R U . . .
H38C H 0.8645 0.6186 0.4551 0.073 Uiso 1 1 calc R U . . .
C39 C 1.00456(16) 0.5057(2) 0.37200(18) 0.0502(8) Uani 1 1 d . . . . .
H39A H 1.0090 0.4532 0.3658 0.075 Uiso 1 1 calc R U . . .
H39B H 1.0467 0.5065 0.3985 0.075 Uiso 1 1 calc R U . . .
H39C H 1.0077 0.5436 0.3232 0.075 Uiso 1 1 calc R U . . .
O4 O 0.61227(9) 0.57724(10) 0.32702(8) 0.0275(3) Uani 1 1 d . . . . .
C40 C 0.53611(14) 0.62043(14) 0.34408(13) 0.0316(5) Uani 1 1 d . . . . .
H40 H 0.5362 0.6415 0.3870 0.038 Uiso 1 1 calc R U . . .
C41 C 0.47682(15) 0.56774(17) 0.36318(16) 0.0429(7) Uani 1 1 d . . . . .
H41A H 0.4787 0.5448 0.3222 0.064 Uiso 1 1 calc R U . . .
H41B H 0.4253 0.5982 0.3715 0.064 Uiso 1 1 calc R U . . .
H41C H 0.4880 0.5260 0.4083 0.064 Uiso 1 1 calc R U . . .
C42 C 0.52195(19) 0.68756(17) 0.27558(16) 0.0475(7) Uani 1 1 d . . . . .
H42A H 0.5625 0.7193 0.2650 0.071 Uiso 1 1 calc R U . . .
H42B H 0.4715 0.7199 0.2841 0.071 Uiso 1 1 calc R U . . .
H42C H 0.5226 0.6669 0.2333 0.071 Uiso 1 1 calc R U . . .
C51 C 0.76575(12) 0.30915(11) 0.32368(10) 0.0192(4) Uani 1 1 d . . . . .
C52 C 0.70132(12) 0.27464(12) 0.32883(10) 0.0199(4) Uani 1 1 d . . . . .
H52 H 0.6511 0.3008 0.3422 0.024 Uiso 1 1 calc R U . . .
C53 C 0.71050(13) 0.20224(12) 0.31449(11) 0.0238(4) Uani 1 1 d . . . . .
C54 C 0.78351(15) 0.16379(13) 0.29331(13) 0.0313(5) Uani 1 1 d . . . . .
H54 H 0.7894 0.1152 0.2819 0.038 Uiso 1 1 calc R U . . .
C55 C 0.84698(14) 0.19719(13) 0.28915(13) 0.0301(5) Uani 1 1 d . . . . .
H55 H 0.8970 0.1712 0.2750 0.036 Uiso 1 1 calc R U . . .
C56 C 0.83878(12) 0.26873(12) 0.30542(11) 0.0229(4) Uani 1 1 d . . . . .
H56 H 0.8833 0.2900 0.3040 0.027 Uiso 1 1 calc R U . . .
O5 O 0.65032(10) 0.16381(10) 0.32087(9) 0.0323(4) Uani 1 1 d . . . . .
C57 C 0.57739(14) 0.19636(15) 0.35408(14) 0.0329(5) Uani 1 1 d . . . . .
H57A H 0.5834 0.2018 0.4025 0.049 Uiso 1 1 calc R U . . .
H57B H 0.5401 0.1618 0.3606 0.049 Uiso 1 1 calc R U . . .
H57C H 0.5587 0.2478 0.3219 0.049 Uiso 1 1 calc R U . . .
N1 N 0.72469(10) 0.35515(10) 0.45674(9) 0.0192(3) Uani 1 1 d . . . . .
C61 C 0.65412(12) 0.33049(12) 0.47975(10) 0.0195(4) Uani 1 1 d . . . . .
C62 C 0.64103(13) 0.26263(13) 0.53690(11) 0.0238(4) Uani 1 1 d . . . . .
H62 H 0.6819 0.2325 0.5646 0.029 Uiso 1 1 calc R U . . .
C63 C 0.56931(14) 0.23924(13) 0.55322(12) 0.0286(5) Uani 1 1 d . . . . .
H63 H 0.5624 0.1932 0.5917 0.034 Uiso 1 1 calc R U . . .
C64 C 0.50783(14) 0.28158(14) 0.51463(13) 0.0296(5) Uani 1 1 d . . . . .
H64 H 0.4588 0.2656 0.5268 0.036 Uiso 1 1 calc R U . . .
C65 C 0.51956(13) 0.34798(14) 0.45768(12) 0.0262(4) Uani 1 1 d . . . . .
H65 H 0.4783 0.3773 0.4300 0.031 Uiso 1 1 calc R U . . .
C66 C 0.59083(12) 0.37181(13) 0.44081(11) 0.0225(4) Uani 1 1 d . . . . .
H66 H 0.5972 0.4175 0.4017 0.027 Uiso 1 1 calc R U . . .
C67 C 0.78381(13) 0.33160(12) 0.50188(11) 0.0216(4) Uani 1 1 d . . . . .
C68 C 0.86095(13) 0.32738(13) 0.46948(12) 0.0251(4) Uani 1 1 d . . . . .
H68 H 0.8720 0.3361 0.4172 0.030 Uiso 1 1 calc R U . . .
C69 C 0.92149(15) 0.31076(15) 0.51177(14) 0.0332(5) Uani 1 1 d . . . . .
H69 H 0.9731 0.3085 0.4881 0.040 Uiso 1 1 calc R U . . .
C70 C 0.90748(17) 0.29744(17) 0.58811(15) 0.0411(6) Uani 1 1 d . . . . .
H70 H 0.9489 0.2858 0.6171 0.049 Uiso 1 1 calc R U . . .
C71 C 0.83136(16) 0.30153(16) 0.62143(13) 0.0365(6) Uani 1 1 d . . . . .
H71 H 0.8210 0.2928 0.6737 0.044 Uiso 1 1 calc R U . . .
C72 C 0.77074(14) 0.31811(13) 0.57978(12) 0.0264(4) Uani 1 1 d . . . . .
H72 H 0.7193 0.3205 0.6039 0.032 Uiso 1 1 calc R U . . .
Pd2 Pd 0.29889(2) 0.13561(2) 0.20827(2) 0.02134(4) Uani 1 1 d . . . . .
P2 P 0.24208(3) 0.04176(3) 0.29474(3) 0.02180(11) Uani 1 1 d . . . . .
C101 C 0.14049(13) 0.07868(13) 0.32472(12) 0.0257(4) Uani 1 1 d . . . . .
H101 H 0.1130 0.0927 0.2797 0.031 Uiso 1 1 calc R U . . .
C102 C 0.13367(13) 0.15515(13) 0.34542(13) 0.0280(5) Uani 1 1 d . . . . .
H10C H 0.1564 0.1445 0.3922 0.034 Uiso 1 1 calc R U . . .
H10D H 0.1628 0.1910 0.3060 0.034 Uiso 1 1 calc R U . . .
C103 C 0.04894(14) 0.19373(14) 0.35517(14) 0.0331(5) Uani 1 1 d . . . . .
H10E H 0.0453 0.2415 0.3713 0.040 Uiso 1 1 calc R U . . .
H10F H 0.0281 0.2094 0.3069 0.040 Uiso 1 1 calc R U . . .
C104 C 0.00036(15) 0.13880(16) 0.41225(16) 0.0419(7) Uani 1 1 d . . . . .
H10G H 0.0163 0.1291 0.4620 0.050 Uiso 1 1 calc R U . . .
H10H H -0.0547 0.1640 0.4138 0.050 Uiso 1 1 calc R U . . .
C105 C 0.00940(14) 0.06173(15) 0.39376(16) 0.0410(7) Uani 1 1 d . . . . .
H10I H -0.0125 0.0706 0.3469 0.049 Uiso 1 1 calc R U . . .
H10J H -0.0198 0.0263 0.4335 0.049 Uiso 1 1 calc R U . . .
C106 C 0.09455(13) 0.02305(14) 0.38555(14) 0.0320(5) Uani 1 1 d . . . . .
H10K H 0.0991 -0.0265 0.3722 0.038 Uiso 1 1 calc R U . . .
H10L H 0.1159 0.0109 0.4332 0.038 Uiso 1 1 calc R U . . .
C107 C 0.24095(14) -0.04889(13) 0.27019(12) 0.0268(4) Uani 1 1 d . . . . .
H107 H 0.2278 -0.0887 0.3174 0.032 Uiso 1 1 calc R U . . .
C108 C 0.18008(17) -0.03962(15) 0.21919(15) 0.0376(6) Uani 1 1 d . . . . .
H10M H 0.1281 -0.0231 0.2437 0.045 Uiso 1 1 calc R U . . .
H10N H 0.1897 0.0014 0.1727 0.045 Uiso 1 1 calc R U . . .
C109 C 0.1828(2) -0.11685(17) 0.20122(18) 0.0503(8) Uani 1 1 d . . . . .
H10O H 0.1671 -0.1560 0.2471 0.060 Uiso 1 1 calc R U . . .
H10P H 0.1456 -0.1090 0.1655 0.060 Uiso 1 1 calc R U . . .
C110 C 0.2635(2) -0.14784(19) 0.16833(19) 0.0584(9) Uani 1 1 d . . . . .
H11C H 0.2638 -0.1991 0.1600 0.070 Uiso 1 1 calc R U . . .
H11D H 0.2770 -0.1114 0.1198 0.070 Uiso 1 1 calc R U . . .
C111 C 0.3235(2) -0.15687(17) 0.21953(18) 0.0497(7) Uani 1 1 d . . . . .
H11E H 0.3754 -0.1743 0.1956 0.060 Uiso 1 1 calc R U . . .
H11F H 0.3131 -0.1974 0.2662 0.060 Uiso 1 1 calc R U . . .
C112 C 0.32201(16) -0.07999(15) 0.23734(15) 0.0366(6) Uani 1 1 d . . . . .
H11G H 0.3380 -0.0410 0.1915 0.044 Uiso 1 1 calc R U . . .
H11H H 0.3592 -0.0883 0.2732 0.044 Uiso 1 1 calc R U . . .
C121 C 0.29298(12) 0.01406(12) 0.37665(11) 0.0208(4) Uani 1 1 d . . . . .
C122 C 0.34663(12) 0.05979(12) 0.37709(11) 0.0208(4) Uani 1 1 d . . . . .
C123 C 0.37847(13) 0.04927(13) 0.44269(11) 0.0238(4) Uani 1 1 d . . . . .
C124 C 0.35754(13) -0.00671(14) 0.50680(12) 0.0276(5) Uani 1 1 d . . . . .
H124 H 0.3778 -0.0121 0.5515 0.033 Uiso 1 1 calc R U . . .
C125 C 0.30738(13) -0.05457(13) 0.50574(12) 0.0272(5) Uani 1 1 d . . . . .
H125 H 0.2945 -0.0937 0.5493 0.033 Uiso 1 1 calc R U . . .
C126 C 0.27598(12) -0.04576(12) 0.44165(11) 0.0232(4) Uani 1 1 d . . . . .
O6 O 0.43113(9) 0.09576(10) 0.43875(8) 0.0278(3) Uani 1 1 d . . . . .
C127 C 0.44709(15) 0.10193(15) 0.50738(13) 0.0305(5) Uani 1 1 d . . . . .
H12C H 0.3987 0.1192 0.5360 0.046 Uiso 1 1 calc R U . . .
H12D H 0.4815 0.1400 0.4978 0.046 Uiso 1 1 calc R U . . .
H12E H 0.4721 0.0509 0.5356 0.046 Uiso 1 1 calc R U . . .
O7 O 0.22868(9) -0.09305(9) 0.43653(8) 0.0250(3) Uani 1 1 d . . . . .
C128 C 0.19346(13) -0.13811(13) 0.50449(12) 0.0289(5) Uani 1 1 d . . . . .
H12F H 0.2331 -0.1782 0.5302 0.043 Uiso 1 1 calc R U . . .
H12G H 0.1550 -0.1632 0.4937 0.043 Uiso 1 1 calc R U . . .
H12H H 0.1681 -0.1037 0.5361 0.043 Uiso 1 1 calc R U . . .
C131 C 0.37613(12) 0.11935(12) 0.30997(11) 0.0206(4) Uani 1 1 d . . . . .
C132 C 0.35586(12) 0.19983(12) 0.30798(11) 0.0211(4) Uani 1 1 d . . . . .
C133 C 0.40036(13) 0.25357(13) 0.26217(11) 0.0244(4) Uani 1 1 d . . . . .
H133 H 0.3862 0.3074 0.2604 0.029 Uiso 1 1 calc R U . . .
C134 C 0.46553(13) 0.22724(13) 0.21925(11) 0.0258(4) Uani 1 1 d . . . . .
H134 H 0.4946 0.2643 0.1866 0.031 Uiso 1 1 calc R U . . .
C135 C 0.49005(13) 0.14953(13) 0.22191(12) 0.0255(4) Uani 1 1 d . . . . .
H135 H 0.5361 0.1332 0.1929 0.031 Uiso 1 1 calc R U . . .
C136 C 0.44612(12) 0.09506(12) 0.26801(11) 0.0222(4) Uani 1 1 d . . . . .
O8 O 0.29197(9) 0.21811(9) 0.35450(8) 0.0250(3) Uani 1 1 d . . . . .
C137 C 0.27486(14) 0.29543(14) 0.36678(13) 0.0300(5) Uani 1 1 d . . . . .
H137 H 0.2830 0.3356 0.3185 0.036 Uiso 1 1 calc R U . . .
C138 C 0.32751(17) 0.29922(17) 0.41956(16) 0.0415(6) Uani 1 1 d . . . . .
H13A H 0.3185 0.2607 0.4672 0.062 Uiso 1 1 calc R U . . .
H13B H 0.3166 0.3517 0.4272 0.062 Uiso 1 1 calc R U . . .
H13C H 0.3815 0.2878 0.3985 0.062 Uiso 1 1 calc R U . . .
C139 C 0.19037(16) 0.30730(17) 0.39775(18) 0.0455(7) Uani 1 1 d . . . . .
H13D H 0.1588 0.3052 0.3613 0.068 Uiso 1 1 calc R U . . .
H13E H 0.1757 0.3584 0.4084 0.068 Uiso 1 1 calc R U . . .
H13F H 0.1820 0.2661 0.4435 0.068 Uiso 1 1 calc R U . . .
O9 O 0.46696(9) 0.01615(9) 0.27763(9) 0.0275(3) Uani 1 1 d . . . . .
C140 C 0.54095(13) -0.01411(13) 0.24191(12) 0.0272(5) Uani 1 1 d . . . . .
H140 H 0.5485 0.0184 0.1895 0.033 Uiso 1 1 calc R U . . .
C141 C 0.60650(15) -0.01264(16) 0.28251(14) 0.0353(5) Uani 1 1 d . . . . .
H14A H 0.6050 0.0409 0.2845 0.053 Uiso 1 1 calc R U . . .
H14B H 0.6560 -0.0310 0.2562 0.053 Uiso 1 1 calc R U . . .
H14C H 0.6008 -0.0468 0.3330 0.053 Uiso 1 1 calc R U . . .
C142 C 0.53589(16) -0.09620(15) 0.24223(15) 0.0373(6) Uani 1 1 d . . . . .
H14D H 0.5257 -0.1274 0.2935 0.056 Uiso 1 1 calc R U . . .
H14E H 0.5848 -0.1201 0.2190 0.056 Uiso 1 1 calc R U . . .
H14F H 0.4939 -0.0943 0.2144 0.056 Uiso 1 1 calc R U . . .
C151 C 0.22466(14) 0.14420(13) 0.13719(12) 0.0280(5) Uani 1 1 d . . . . .
C152 C 0.25123(17) 0.11315(14) 0.07604(13) 0.0337(5) Uani 1 1 d . . . . .
H152 H 0.3032 0.0873 0.0699 0.040 Uiso 1 1 calc R U . . .
C153 C 0.20198(19) 0.11992(16) 0.02454(15) 0.0431(7) Uani 1 1 d . . . . .
C154 C 0.1260(2) 0.15530(19) 0.03374(17) 0.0515(8) Uani 1 1 d . . . . .
H154 H 0.0920 0.1582 -0.0007 0.062 Uiso 1 1 calc R U . . .
C155 C 0.09920(18) 0.18676(17) 0.09369(18) 0.0485(7) Uani 1 1 d . . . . .
H155 H 0.0468 0.2114 0.1000 0.058 Uiso 1 1 calc R U . . .
C156 C 0.14884(15) 0.18242(14) 0.14508(14) 0.0343(5) Uani 1 1 d . . . . .
H156 H 0.1306 0.2055 0.1850 0.041 Uiso 1 1 calc R U . . .
O10 O 0.22640(15) 0.09220(14) -0.03905(12) 0.0575(6) Uani 1 1 d . . . . .
C157 C 0.3064(2) 0.0600(3) -0.0528(2) 0.0659(10) Uani 1 1 d . . . . .
H15A H 0.3379 0.0994 -0.0571 0.099 Uiso 1 1 calc R U . . .
H15B H 0.3154 0.0443 -0.0991 0.099 Uiso 1 1 calc R U . . .
H15C H 0.3206 0.0143 -0.0117 0.099 Uiso 1 1 calc R U . . .
N2 N 0.34979(11) 0.21857(11) 0.12275(9) 0.0250(4) Uani 1 1 d . . . . .
C161 C 0.32631(14) 0.29742(13) 0.11817(11) 0.0253(4) Uani 1 1 d . . . . .
C162 C 0.25899(14) 0.32290(13) 0.16120(12) 0.0273(5) Uani 1 1 d . . . . .
H162 H 0.2284 0.2858 0.1912 0.033 Uiso 1 1 calc R U . . .
C163 C 0.23582(15) 0.40090(15) 0.16111(13) 0.0331(5) Uani 1 1 d . . . . .
H163 H 0.1897 0.4162 0.1907 0.040 Uiso 1 1 calc R U . . .
C164 C 0.27922(18) 0.45660(15) 0.11835(15) 0.0389(6) Uani 1 1 d . . . . .
H164 H 0.2625 0.5102 0.1170 0.047 Uiso 1 1 calc R U . . .
C165 C 0.34737(18) 0.43238(15) 0.07777(14) 0.0386(6) Uani 1 1 d . . . . .
H165 H 0.3786 0.4697 0.0497 0.046 Uiso 1 1 calc R U . . .
C166 C 0.37109(15) 0.35476(14) 0.07709(12) 0.0307(5) Uani 1 1 d . . . . .
H166 H 0.4182 0.3399 0.0486 0.037 Uiso 1 1 calc R U . . .
C167 C 0.39706(15) 0.19180(14) 0.06601(12) 0.0298(5) Uani 1 1 d . . . . .
C168 C 0.43896(15) 0.11498(15) 0.08244(13) 0.0331(5) Uani 1 1 d . . . . .
H168 H 0.4335 0.0832 0.1320 0.040 Uiso 1 1 calc R U . . .
C169 C 0.48778(18) 0.08398(18) 0.02929(16) 0.0439(7) Uani 1 1 d . . . . .
H169 H 0.5157 0.0321 0.0430 0.053 Uiso 1 1 calc R U . . .
C170 C 0.4962(2) 0.1282(2) -0.04394(17) 0.0558(9) Uani 1 1 d . . . . .
H170 H 0.5309 0.1079 -0.0804 0.067 Uiso 1 1 calc R U . . .
C171 C 0.4528(2) 0.20277(19) -0.06252(15) 0.0549(9) Uani 1 1 d . . . . .
H171 H 0.4567 0.2328 -0.1128 0.066 Uiso 1 1 calc R U . . .
C172 C 0.40381(19) 0.23477(16) -0.00964(13) 0.0410(6) Uani 1 1 d . . . . .
H172 H 0.3746 0.2859 -0.0243 0.049 Uiso 1 1 calc R U . . .
C1S C 0.8589(7) 0.9552(7) 0.2952(6) 0.089(3) Uani 0.492(3) 1 d D U P A 1
H1S H 0.8424 0.9885 0.2497 0.107 Uiso 0.492(3) 1 calc R U P A 1
C2S C 0.8058(7) 0.9433(8) 0.3585(7) 0.080(3) Uani 0.492(3) 1 d D U P A 1
H2S H 0.7538 0.9693 0.3553 0.095 Uiso 0.492(3) 1 calc R U P A 1
C3S C 0.8259(5) 0.8951(6) 0.4258(5) 0.060(2) Uani 0.492(3) 1 d D U P A 1
H3S H 0.7908 0.8892 0.4700 0.072 Uiso 0.492(3) 1 calc R U P A 1
C4S C 0.8994(6) 0.8572(6) 0.4238(6) 0.093(3) Uani 0.492(3) 1 d D U P A 1
H4S H 0.9141 0.8151 0.4652 0.111 Uiso 0.492(3) 1 calc R U P A 1
C5S C 0.9536(6) 0.8765(7) 0.3650(7) 0.095(3) Uani 0.492(3) 1 d D U P A 1
H5S H 1.0069 0.8591 0.3706 0.114 Uiso 0.492(3) 1 calc R U P A 1
C6S C 0.9313(7) 0.9211(7) 0.2973(6) 0.104(3) Uani 0.492(3) 1 d D U P A 1
H6S H 0.9672 0.9271 0.2537 0.125 Uiso 0.492(3) 1 calc R U P A 1
C1T C 0.8342(6) 0.9489(8) 0.2782(7) 0.074(3) Uani 0.390(3) 1 d D U P B 2
H1T H 0.8020 0.9724 0.2398 0.089 Uiso 0.390(3) 1 calc R U P B 2
C2T C 0.8045(7) 0.9433(9) 0.3517(9) 0.071(3) Uani 0.390(3) 1 d D U P B 2
H2T H 0.7520 0.9647 0.3638 0.085 Uiso 0.390(3) 1 calc R U P B 2
C3T C 0.8506(8) 0.9069(9) 0.4063(7) 0.082(3) Uani 0.390(3) 1 d D U P B 2
H3T H 0.8312 0.9051 0.4565 0.098 Uiso 0.390(3) 1 calc R U P B 2
C4T C 0.9227(9) 0.8741(11) 0.3890(7) 0.100(4) Uani 0.390(3) 1 d D U P B 2
H4T H 0.9524 0.8432 0.4277 0.120 Uiso 0.390(3) 1 calc R U P B 2
C5T C 0.9559(7) 0.8838(9) 0.3157(8) 0.101(4) Uani 0.390(3) 1 d D U P B 2
H5T H 1.0092 0.8652 0.3038 0.122 Uiso 0.390(3) 1 calc R U P B 2
C6T C 0.9093(7) 0.9206(9) 0.2622(7) 0.095(3) Uani 0.390(3) 1 d D U P B 2
H6T H 0.9303 0.9267 0.2117 0.114 Uiso 0.390(3) 1 calc R U P B 2
C1U C 0.957(3) 1.066(2) 0.075(3) 0.156(10) Uani 0.118(2) 1 d D U P C 3
H1U H 0.9484 1.1185 0.0466 0.188 Uiso 0.118(2) 1 calc R U P C 3
C2U C 0.952(2) 1.049(2) 0.150(3) 0.152(10) Uani 0.118(2) 1 d D U P C 3
H2U H 0.9396 1.0910 0.1725 0.183 Uiso 0.118(2) 1 calc R U P C 3
C3U C 0.965(2) 0.975(3) 0.193(2) 0.140(8) Uani 0.118(2) 1 d D U P C 3
H3U H 0.9688 0.9635 0.2446 0.168 Uiso 0.118(2) 1 calc R U P C 3
C4U C 0.971(3) 0.915(2) 0.159(3) 0.159(10) Uani 0.118(2) 1 d D U P C 3
H4U H 0.9589 0.8651 0.1860 0.190 Uiso 0.118(2) 1 calc R U P C 3
C5U C 0.997(3) 0.933(3) 0.083(3) 0.162(11) Uani 0.118(2) 1 d D U P C 3
H5U H 1.0299 0.8942 0.0618 0.194 Uiso 0.118(2) 1 calc R U P C 3
C6U C 0.974(3) 1.006(3) 0.041(2) 0.152(11) Uani 0.118(2) 1 d D U P C 3
H6U H 0.9693 1.0161 -0.0106 0.182 Uiso 0.118(2) 1 calc R U P C 3
C1V C 0.0314(9) 0.7152(12) 0.1968(9) 0.157(4) Uani 0.450(3) 1 d D U P D 1
H1V H 0.0136 0.7397 0.2359 0.188 Uiso 0.450(3) 1 calc R U P D 1
C2V C -0.0160(7) 0.6827(10) 0.1699(9) 0.148(4) Uani 0.450(3) 1 d D U P D 1
H2V H -0.0679 0.6827 0.1923 0.178 Uiso 0.450(3) 1 calc R U P D 1
C3V C 0.0080(9) 0.6514(10) 0.1139(10) 0.155(4) Uani 0.450(3) 1 d D U P D 1
H3V H -0.0285 0.6340 0.0945 0.186 Uiso 0.450(3) 1 calc R U P D 1
C4V C 0.0831(10) 0.6429(11) 0.0824(10) 0.156(4) Uani 0.450(3) 1 d D U P D 1
H4V H 0.1013 0.6119 0.0484 0.187 Uiso 0.450(3) 1 calc R U P D 1
C5V C 0.1299(7) 0.6807(11) 0.1018(9) 0.139(4) Uani 0.450(3) 1 d D U P D 1
H5V H 0.1783 0.6873 0.0730 0.167 Uiso 0.450(3) 1 calc R U P D 1
C6V C 0.1087(8) 0.7099(11) 0.1625(9) 0.145(4) Uani 0.450(3) 1 d D U P D 1
H6V H 0.1459 0.7266 0.1817 0.174 Uiso 0.450(3) 1 calc R U P D 1
C1W C 0.161(2) 0.649(3) 0.039(3) 0.144(9) Uani 0.183(3) 1 d D U P E 2
H1W1 H 0.1893 0.6154 0.0078 0.217 Uiso 0.183(3) 1 calc R U P E 2
H1W2 H 0.1943 0.6836 0.0432 0.217 Uiso 0.183(3) 1 calc R U P E 2
H1W3 H 0.1456 0.6167 0.0886 0.217 Uiso 0.183(3) 1 calc R U P E 2
C2W C 0.090(2) 0.698(3) 0.0048(18) 0.171(7) Uani 0.183(3) 1 d D U P E 2
H2W1 H 0.1039 0.7318 -0.0450 0.205 Uiso 0.183(3) 1 calc R U P E 2
H2W2 H 0.0547 0.6643 0.0008 0.205 Uiso 0.183(3) 1 calc R U P E 2
C3W C 0.054(2) 0.7447(19) 0.059(2) 0.165(6) Uani 0.183(3) 1 d D U P E 2
H3W1 H 0.0172 0.7909 0.0362 0.198 Uiso 0.183(3) 1 calc R U P E 2
H3W2 H 0.0944 0.7622 0.0771 0.198 Uiso 0.183(3) 1 calc R U P E 2
C4W C 0.013(3) 0.687(2) 0.122(2) 0.154(5) Uani 0.183(3) 1 d D U P E 2
H4W1 H 0.0504 0.6419 0.1474 0.185 Uiso 0.183(3) 1 calc R U P E 2
H4W2 H -0.0256 0.6672 0.1040 0.185 Uiso 0.183(3) 1 calc R U P E 2
C5W C -0.0242(19) 0.743(3) 0.1710(19) 0.140(7) Uani 0.183(3) 1 d D U P E 2
H5W1 H -0.0539 0.7150 0.2154 0.211 Uiso 0.183(3) 1 calc R U P E 2
H5W2 H 0.0163 0.7623 0.1856 0.211 Uiso 0.183(3) 1 calc R U P E 2
H5W3 H -0.0587 0.7873 0.1428 0.211 Uiso 0.183(3) 1 calc R U P E 2
C1X C 0.1313(9) 0.6397(14) 0.0493(10) 0.125(6) Uani 0.367(3) 1 d D U P F 3
H1X1 H 0.1459 0.5876 0.0408 0.188 Uiso 0.367(3) 1 calc R U P F 3
H1X2 H 0.0964 0.6732 0.0136 0.188 Uiso 0.367(3) 1 calc R U P F 3
H1X3 H 0.1778 0.6626 0.0431 0.188 Uiso 0.367(3) 1 calc R U P F 3
C2X C 0.0882(14) 0.6327(12) 0.1327(10) 0.154(4) Uani 0.367(3) 1 d D U P F 3
H2X1 H 0.0397 0.6118 0.1410 0.185 Uiso 0.367(3) 1 calc R U P F 3
H2X2 H 0.1221 0.6010 0.1709 0.185 Uiso 0.367(3) 1 calc R U P F 3
C3X C 0.0738(12) 0.7191(12) 0.1286(10) 0.162(4) Uani 0.367(3) 1 d D U P F 3
H3X1 H 0.0312 0.7483 0.0987 0.195 Uiso 0.367(3) 1 calc R U P F 3
H3X2 H 0.1208 0.7423 0.1074 0.195 Uiso 0.367(3) 1 calc R U P F 3
C4X C 0.0516(10) 0.7184(16) 0.2103(12) 0.149(5) Uani 0.367(3) 1 d D U P F 3
H4X1 H 0.0699 0.6665 0.2434 0.179 Uiso 0.367(3) 1 calc R U P F 3
H4X2 H 0.0731 0.7585 0.2223 0.179 Uiso 0.367(3) 1 calc R U P F 3
C5X C -0.0327(9) 0.7364(15) 0.2170(10) 0.144(6) Uani 0.367(3) 1 d D U P F 3
H5X1 H -0.0531 0.7373 0.2681 0.216 Uiso 0.367(3) 1 calc R U P F 3
H5X2 H -0.0491 0.7876 0.1832 0.216 Uiso 0.367(3) 1 calc R U P F 3
H5X3 H -0.0524 0.6963 0.2041 0.216 Uiso 0.367(3) 1 calc R U P F 3
C1Q C 0.6425(7) 0.1818(8) 0.0640(8) 0.119(4) Uani 0.440(3) 1 d D U P G 1
H1Q1 H 0.5924 0.1874 0.0944 0.179 Uiso 0.440(3) 1 calc R U P G 1
H1Q2 H 0.6597 0.2325 0.0459 0.179 Uiso 0.440(3) 1 calc R U P G 1
H1Q3 H 0.6375 0.1635 0.0218 0.179 Uiso 0.440(3) 1 calc R U P G 1
C2Q C 0.6964(9) 0.1280(15) 0.1066(11) 0.174(7) Uani 0.440(3) 1 d D U P G 1
H2Q1 H 0.6823 0.0753 0.1246 0.209 Uiso 0.440(3) 1 calc R U P G 1
H2Q2 H 0.7048 0.1452 0.1491 0.209 Uiso 0.440(3) 1 calc R U P G 1
C3Q C 0.7669(7) 0.1319(11) 0.0456(10) 0.172(6) Uani 0.440(3) 1 d D U P G 1
H3Q1 H 0.7587 0.1110 0.0054 0.206 Uiso 0.440(3) 1 calc R U P G 1
H3Q2 H 0.7757 0.1864 0.0240 0.206 Uiso 0.440(3) 1 calc R U P G 1
C4Q C 0.8281(8) 0.0865(11) 0.0813(10) 0.170(6) Uani 0.440(3) 1 d D U P G 1
H4Q1 H 0.8167 0.0332 0.1054 0.204 Uiso 0.440(3) 1 calc R U P G 1
H4Q2 H 0.8362 0.1090 0.1203 0.204 Uiso 0.440(3) 1 calc R U P G 1
C5Q C 0.9004(8) 0.0820(14) 0.0272(11) 0.194(8) Uani 0.440(3) 1 d D U P G 1
H5Q1 H 0.9436 0.0494 0.0536 0.291 Uiso 0.440(3) 1 calc R U P G 1
H5Q2 H 0.8925 0.0591 -0.0110 0.291 Uiso 0.440(3) 1 calc R U P G 1
H5Q3 H 0.9120 0.1347 0.0039 0.291 Uiso 0.440(3) 1 calc R U P G 1
C1R C 0.6913(13) 0.1496(15) 0.0289(11) 0.195(7) Uani 0.384(3) 1 d D U P H 2
H1R1 H 0.6395 0.1630 0.0132 0.292 Uiso 0.384(3) 1 calc R U P H 2
H1R2 H 0.7235 0.1864 -0.0037 0.292 Uiso 0.384(3) 1 calc R U P H 2
H1R3 H 0.7145 0.0964 0.0260 0.292 Uiso 0.384(3) 1 calc R U P H 2
C2R C 0.6859(8) 0.1540(13) 0.1070(11) 0.142(6) Uani 0.384(3) 1 d D U P H 2
H2R1 H 0.6550 0.1164 0.1420 0.171 Uiso 0.384(3) 1 calc R U P H 2
H2R2 H 0.6641 0.2073 0.1119 0.171 Uiso 0.384(3) 1 calc R U P H 2
C3R C 0.7714(9) 0.1312(12) 0.1180(10) 0.171(6) Uani 0.384(3) 1 d D U P H 2
H3R1 H 0.7800 0.1444 0.1626 0.205 Uiso 0.384(3) 1 calc R U P H 2
H3R2 H 0.7884 0.0742 0.1251 0.205 Uiso 0.384(3) 1 calc R U P H 2
C4R C 0.8134(10) 0.1716(15) 0.0559(11) 0.187(7) Uani 0.384(3) 1 d D U P H 2
H4R1 H 0.7876 0.2266 0.0394 0.224 Uiso 0.384(3) 1 calc R U P H 2
H4R2 H 0.8198 0.1470 0.0147 0.224 Uiso 0.384(3) 1 calc R U P H 2
C5R C 0.8944(11) 0.167(2) 0.0821(14) 0.244(11) Uani 0.384(3) 1 d D U P H 2
H5R1 H 0.9278 0.1942 0.0406 0.367 Uiso 0.384(3) 1 calc R U P H 2
H5R2 H 0.8867 0.1907 0.1231 0.367 Uiso 0.384(3) 1 calc R U P H 2
H5R3 H 0.9187 0.1116 0.0986 0.367 Uiso 0.384(3) 1 calc R U P H 2
C1P C 1.052(9) 0.043(3) -0.046(3) 0.055(4) Uani 0.0881(13) 1 d D U P I -3
H1P H 1.0883 0.0730 -0.0788 0.066 Uiso 0.0881(13) 1 calc R U P I -3
C2P C 1.071(9) -0.007(3) 0.020(3) 0.056(4) Uani 0.0881(13) 1 d D U P I -3
H2P H 1.1208 -0.0122 0.0346 0.067 Uiso 0.0881(13) 1 calc R U P I -3
C3P C 1.020(9) -0.049(3) 0.065(3) 0.062(4) Uani 0.0881(13) 1 d D U P I -3
H3P H 1.0338 -0.0830 0.1107 0.074 Uiso 0.0881(13) 1 calc R U P I -3
C4P C 0.948(9) -0.043(3) 0.046(3) 0.055(4) Uani 0.0881(13) 1 d D U P I -3
H4P H 0.9117 -0.0730 0.0787 0.066 Uiso 0.0881(13) 1 calc R U P I -3
C5P C 0.929(9) 0.007(3) -0.020(3) 0.056(4) Uani 0.0881(13) 1 d D U P I -3
H5P H 0.8791 0.0122 -0.0346 0.067 Uiso 0.0881(13) 1 calc R U P I -3
C6P C 0.980(9) 0.048(3) -0.065(3) 0.062(4) Uani 0.0881(13) 1 d D U P I -3
H6P H 0.9662 0.0829 -0.1108 0.074 Uiso 0.0881(13) 1 calc R U P I -3
C1Y C 0.7691(6) 0.4718(5) 0.6995(5) 0.101(3) Uani 0.622(6) 1 d D U P J 1
H1Y1 H 0.7742 0.5234 0.6658 0.152 Uiso 0.622(6) 1 calc R U P J 1
H1Y2 H 0.7946 0.4637 0.7435 0.152 Uiso 0.622(6) 1 calc R U P J 1
H1Y3 H 0.7935 0.4313 0.6741 0.152 Uiso 0.622(6) 1 calc R U P J 1
C2Y C 0.7011(7) 0.4679(6) 0.7180(5) 0.105(3) Uani 0.622(6) 1 d D U P J 1
H2Y1 H 0.6755 0.4772 0.6732 0.126 Uiso 0.622(6) 1 calc R U P J 1
H2Y2 H 0.6766 0.5096 0.7426 0.126 Uiso 0.622(6) 1 calc R U P J 1
C3Y C 0.6882(5) 0.3883(6) 0.7710(4) 0.098(2) Uani 0.622(6) 1 d D U P J 1
H3Y1 H 0.6724 0.3561 0.7443 0.117 Uiso 0.622(6) 1 calc R U P J 1
H3Y2 H 0.7363 0.3597 0.7927 0.117 Uiso 0.622(6) 1 calc R U P J 1
C4Y C 0.6282(5) 0.4048(5) 0.8282(4) 0.089(2) Uani 0.622(6) 1 d D U P J 1
H4Y1 H 0.5791 0.4278 0.8065 0.106 Uiso 0.622(6) 1 calc R U P J 1
H4Y2 H 0.6414 0.4435 0.8491 0.106 Uiso 0.622(6) 1 calc R U P J 1
C5Y C 0.6175(5) 0.3311(5) 0.8898(5) 0.100(3) Uani 0.622(6) 1 d D U P J 1
H5Y1 H 0.5763 0.3441 0.9279 0.151 Uiso 0.622(6) 1 calc R U P J 1
H5Y2 H 0.6035 0.2931 0.8694 0.151 Uiso 0.622(6) 1 calc R U P J 1
H5Y3 H 0.6658 0.3088 0.9120 0.151 Uiso 0.622(6) 1 calc R U P J 1
C1Z C 0.6781(11) 0.4573(9) 0.7520(7) 0.099(4) Uani 0.378(6) 1 d D U P J 2
H1Z1 H 0.7257 0.4773 0.7283 0.148 Uiso 0.378(6) 1 calc R U P J 2
H1Z2 H 0.6490 0.4547 0.7138 0.148 Uiso 0.378(6) 1 calc R U P J 2
H1Z3 H 0.6467 0.4922 0.7807 0.148 Uiso 0.378(6) 1 calc R U P J 2
C2Z C 0.6971(9) 0.3813(11) 0.8001(9) 0.121(4) Uani 0.378(6) 1 d D U P J 2
H2Z1 H 0.7257 0.3821 0.8399 0.145 Uiso 0.378(6) 1 calc R U P J 2
H2Z2 H 0.7280 0.3443 0.7725 0.145 Uiso 0.378(6) 1 calc R U P J 2
C3Z C 0.6118(8) 0.3590(9) 0.8333(5) 0.088(3) Uani 0.378(6) 1 d D U P J 2
H3Z1 H 0.5708 0.3944 0.8043 0.105 Uiso 0.378(6) 1 calc R U P J 2
H3Z2 H 0.6100 0.3041 0.8364 0.105 Uiso 0.378(6) 1 calc R U P J 2
C4Z C 0.6071(8) 0.3722(10) 0.9087(6) 0.088(3) Uani 0.378(6) 1 d D U P J 2
H4Z1 H 0.6582 0.3533 0.9272 0.106 Uiso 0.378(6) 1 calc R U P J 2
H4Z2 H 0.5927 0.4288 0.9049 0.106 Uiso 0.378(6) 1 calc R U P J 2
C5Z C 0.5580(7) 0.3367(8) 0.9534(5) 0.080(4) Uani 0.378(6) 1 d D U P J 2
H5Z1 H 0.5556 0.3458 1.0021 0.120 Uiso 0.378(6) 1 calc R U P J 2
H5Z2 H 0.5073 0.3559 0.9354 0.120 Uiso 0.378(6) 1 calc R U P J 2
H5Z3 H 0.5727 0.2806 0.9576 0.120 Uiso 0.378(6) 1 calc R U P J 2

loop_
_atom_site_aniso_label
_atom_site_aniso_U_11
_atom_site_aniso_U_22
_atom_site_aniso_U_33
_atom_site_aniso_U_23
_atom_site_aniso_U_13
_atom_site_aniso_U_12
Pd1 0.01973(7) 0.01441(7) 0.01363(6) -0.00002(5) -0.00076(5) -0.00389(5)
P1 0.0210(2) 0.0165(2) 0.0145(2) -0.00062(17) -0.00089(18) -0.00370(19)
C1 0.0226(10) 0.0217(10) 0.0185(9) 0.0005(7) 0.0017(7) -0.0016(8)
C2 0.0236(11) 0.0335(12) 0.0248(10) 0.0013(9) -0.0021(8) -0.0045(9)
C3 0.0244(12) 0.0545(17) 0.0292(12) 0.0028(11) -0.0005(9) 0.0002(11)
C4 0.0269(13) 0.075(2) 0.0340(14) 0.0058(14) 0.0070(11) 0.0008(13)
C5 0.0349(14) 0.0596(18) 0.0216(11) 0.0021(11) 0.0076(10) 0.0093(13)
C6 0.0285(11) 0.0330(13) 0.0209(10) 0.0045(9) 0.0026(9) -0.0015(9)
C7 0.0291(11) 0.0261(11) 0.0179(9) -0.0023(8) -0.0041(8) -0.0079(9)
C8 0.0590(17) 0.0253(12) 0.0221(10) 0.0006(9) -0.0133(10) -0.0138(11)
C9 0.088(2) 0.0411(16) 0.0319(13) -0.0031(11) -0.0276(15) -0.0273(16)
C10 0.082(3) 0.100(3) 0.0491(19) -0.0057(19) -0.0254(18) -0.058(2)
C11 0.0341(16) 0.111(3) 0.0497(18) -0.0188(19) -0.0131(14) -0.0216(18)
C12 0.0258(12) 0.0642(19) 0.0326(13) -0.0125(12) -0.0040(10) -0.0096(12)
C21 0.0235(10) 0.0165(9) 0.0180(9) 0.0008(7) -0.0019(7) -0.0034(8)
C22 0.0261(10) 0.0165(9) 0.0186(9) -0.0009(7) -0.0015(8) -0.0047(8)
C23 0.0416(13) 0.0200(11) 0.0228(10) -0.0033(8) -0.0008(9) -0.0071(9)
C24 0.0557(16) 0.0156(10) 0.0291(11) 0.0000(8) -0.0020(11) -0.0107(10)
C25 0.0482(15) 0.0195(11) 0.0240(10) 0.0048(8) -0.0039(10) -0.0069(10)
C26 0.0313(11) 0.0221(10) 0.0176(9) 0.0010(8) -0.0025(8) -0.0041(9)
O1 0.0679(13) 0.0192(8) 0.0258(8) -0.0068(6) -0.0003(8) -0.0126(8)
C27 0.118(3) 0.0253(14) 0.0413(16) -0.0141(12) 0.0010(18) -0.0206(17)
O2 0.0462(10) 0.0226(8) 0.0157(7) 0.0025(6) -0.0038(6) -0.0070(7)
C28 0.0460(15) 0.0319(13) 0.0165(9) 0.0052(8) -0.0028(9) -0.0065(11)
C31 0.0287(11) 0.0166(9) 0.0167(8) -0.0027(7) -0.0006(8) -0.0057(8)
C32 0.0309(11) 0.0179(10) 0.0224(9) -0.0040(7) -0.0033(8) -0.0077(8)
C33 0.0393(13) 0.0208(10) 0.0204(9) -0.0029(8) -0.0067(9) -0.0081(9)
C34 0.0415(13) 0.0216(11) 0.0187(9) -0.0055(8) 0.0002(9) -0.0066(9)
C35 0.0322(12) 0.0232(11) 0.0199(9) -0.0057(8) 0.0029(8) -0.0029(9)
C36 0.0290(11) 0.0186(10) 0.0185(9) -0.0044(7) -0.0011(8) -0.0028(8)
O3 0.0278(8) 0.0319(9) 0.0238(7) -0.0034(6) -0.0048(6) -0.0117(7)
C37 0.0352(13) 0.0404(14) 0.0350(12) -0.0061(10) -0.0122(10) -0.0144(11)
C38 0.0567(19) 0.0470(17) 0.0530(17) -0.0137(14) -0.0144(14) -0.0264(15)
C39 0.0311(14) 0.072(2) 0.0510(17) -0.0140(15) -0.0105(12) -0.0144(14)
O4 0.0240(8) 0.0344(9) 0.0200(7) -0.0069(6) -0.0001(6) 0.0010(7)
C40 0.0335(12) 0.0273(12) 0.0245(10) -0.0029(9) -0.0011(9) 0.0073(9)
C41 0.0272(12) 0.0462(16) 0.0395(14) 0.0025(12) 0.0045(11) 0.0010(11)
C42 0.0559(18) 0.0305(14) 0.0403(15) 0.0063(11) -0.0060(13) 0.0041(13)
C51 0.0235(10) 0.0157(9) 0.0147(8) 0.0000(7) -0.0017(7) -0.0020(7)
C52 0.0229(10) 0.0185(9) 0.0158(8) -0.0015(7) -0.0016(7) -0.0037(8)
C53 0.0313(11) 0.0192(10) 0.0196(9) -0.0014(7) -0.0025(8) -0.0074(8)
C54 0.0408(13) 0.0170(10) 0.0341(12) -0.0069(9) -0.0005(10) -0.0038(9)
C55 0.0291(12) 0.0206(11) 0.0331(11) -0.0038(9) 0.0017(9) 0.0022(9)
C56 0.0229(10) 0.0193(10) 0.0217(9) 0.0012(7) -0.0028(8) -0.0032(8)
O5 0.0397(10) 0.0282(9) 0.0315(8) -0.0083(7) -0.0016(7) -0.0125(7)
C57 0.0341(13) 0.0340(13) 0.0322(12) -0.0049(10) -0.0043(10) -0.0143(10)
N1 0.0210(8) 0.0192(8) 0.0151(7) -0.0005(6) -0.0010(6) -0.0054(7)
C61 0.0220(9) 0.0195(10) 0.0159(8) -0.0042(7) 0.0009(7) -0.0043(8)
C62 0.0287(11) 0.0210(10) 0.0190(9) -0.0027(7) 0.0016(8) -0.0055(8)
C63 0.0355(12) 0.0241(11) 0.0249(10) -0.0059(8) 0.0092(9) -0.0132(9)
C64 0.0259(11) 0.0327(12) 0.0329(11) -0.0141(10) 0.0067(9) -0.0116(9)
C65 0.0229(10) 0.0281(11) 0.0285(10) -0.0123(9) 0.0010(8) -0.0029(9)
C66 0.0240(10) 0.0221(10) 0.0203(9) -0.0059(8) 0.0000(8) -0.0034(8)
C67 0.0278(10) 0.0162(9) 0.0201(9) -0.0013(7) -0.0023(8) -0.0079(8)
C68 0.0271(11) 0.0221(10) 0.0248(10) -0.0020(8) -0.0045(8) -0.0066(8)
C69 0.0286(12) 0.0340(13) 0.0362(12) -0.0020(10) -0.0104(10) -0.0086(10)
C70 0.0395(15) 0.0477(16) 0.0366(13) -0.0001(11) -0.0212(11) -0.0106(12)
C71 0.0479(15) 0.0403(14) 0.0212(10) -0.0005(9) -0.0116(10) -0.0128(12)
C72 0.0313(11) 0.0240(11) 0.0223(10) -0.0003(8) -0.0063(8) -0.0070(9)
Pd2 0.02696(8) 0.01681(8) 0.01644(7) 0.00245(5) -0.00133(6) -0.00638(6)
P2 0.0232(3) 0.0169(2) 0.0202(2) 0.00297(19) -0.0019(2) -0.0043(2)
C101 0.0227(10) 0.0212(10) 0.0259(10) 0.0055(8) -0.0027(8) -0.0049(8)
C102 0.0231(10) 0.0253(11) 0.0288(11) 0.0000(9) 0.0007(8) -0.0027(9)
C103 0.0255(11) 0.0259(12) 0.0369(12) 0.0023(9) 0.0003(9) 0.0003(9)
C104 0.0239(12) 0.0395(15) 0.0434(14) 0.0077(11) 0.0071(10) -0.0004(10)
C105 0.0220(11) 0.0320(13) 0.0497(15) 0.0164(11) -0.0005(10) -0.0050(10)
C106 0.0217(10) 0.0262(12) 0.0357(12) 0.0099(9) -0.0027(9) -0.0040(9)
C107 0.0329(12) 0.0184(10) 0.0263(10) 0.0003(8) -0.0032(9) -0.0079(9)
C108 0.0498(16) 0.0252(12) 0.0373(13) 0.0022(10) -0.0141(11) -0.0128(11)
C109 0.074(2) 0.0291(14) 0.0533(17) -0.0045(12) -0.0249(16) -0.0167(14)
C110 0.091(3) 0.0357(16) 0.0535(19) -0.0170(14) -0.0107(18) -0.0138(17)
C111 0.061(2) 0.0314(15) 0.0558(18) -0.0164(13) 0.0027(15) -0.0072(13)
C112 0.0415(14) 0.0297(13) 0.0365(13) -0.0096(10) 0.0039(11) -0.0073(11)
C121 0.0200(9) 0.0177(9) 0.0186(9) 0.0014(7) 0.0005(7) -0.0015(7)
C122 0.0216(10) 0.0144(9) 0.0190(9) 0.0021(7) 0.0023(7) -0.0004(7)
C123 0.0241(10) 0.0226(10) 0.0206(9) -0.0003(8) -0.0014(8) -0.0039(8)
C124 0.0277(11) 0.0294(12) 0.0186(9) 0.0038(8) -0.0027(8) -0.0046(9)
C125 0.0257(11) 0.0249(11) 0.0212(10) 0.0076(8) -0.0010(8) -0.0043(9)
C126 0.0202(10) 0.0185(10) 0.0232(9) 0.0039(7) -0.0001(8) -0.0024(8)
O6 0.0319(8) 0.0292(8) 0.0213(7) -0.0005(6) -0.0040(6) -0.0114(7)
C127 0.0345(12) 0.0306(12) 0.0258(11) -0.0044(9) -0.0052(9) -0.0072(10)
O7 0.0237(7) 0.0191(7) 0.0243(7) 0.0075(6) -0.0008(6) -0.0069(6)
C128 0.0278(11) 0.0218(11) 0.0283(11) 0.0045(8) 0.0058(9) -0.0087(9)
C131 0.0243(10) 0.0173(9) 0.0165(8) 0.0013(7) -0.0010(7) -0.0051(8)
C132 0.0248(10) 0.0198(10) 0.0167(8) -0.0013(7) -0.0037(7) -0.0038(8)
C133 0.0308(11) 0.0178(10) 0.0230(10) 0.0001(8) -0.0056(8) -0.0065(8)
C134 0.0290(11) 0.0237(11) 0.0216(9) 0.0037(8) -0.0022(8) -0.0126(9)
C135 0.0253(10) 0.0262(11) 0.0208(9) 0.0000(8) 0.0020(8) -0.0080(9)
C136 0.0249(10) 0.0184(10) 0.0194(9) -0.0006(7) 0.0004(8) -0.0042(8)
O8 0.0279(8) 0.0193(7) 0.0248(7) -0.0049(6) 0.0003(6) -0.0021(6)
C137 0.0344(12) 0.0227(11) 0.0319(11) -0.0091(9) -0.0054(9) 0.0010(9)
C138 0.0504(16) 0.0365(15) 0.0416(14) -0.0185(12) -0.0102(12) -0.0012(12)
C139 0.0392(15) 0.0370(15) 0.0609(18) -0.0242(14) 0.0029(13) 0.0004(12)
O9 0.0281(8) 0.0187(7) 0.0276(8) -0.0011(6) 0.0070(6) -0.0025(6)
C140 0.0286(11) 0.0249(11) 0.0212(9) -0.0024(8) 0.0046(8) -0.0020(9)
C141 0.0372(13) 0.0335(13) 0.0303(12) -0.0035(10) -0.0067(10) -0.0004(11)
C142 0.0368(13) 0.0285(13) 0.0419(14) -0.0108(11) 0.0068(11) -0.0030(10)
C151 0.0373(12) 0.0197(10) 0.0243(10) 0.0061(8) -0.0097(9) -0.0114(9)
C152 0.0500(15) 0.0237(11) 0.0253(11) 0.0046(9) -0.0099(10) -0.0130(11)
C153 0.0642(19) 0.0328(14) 0.0320(13) 0.0044(10) -0.0204(13) -0.0144(13)
C154 0.065(2) 0.0455(17) 0.0453(16) 0.0051(13) -0.0314(15) -0.0173(15)
C155 0.0450(16) 0.0339(15) 0.0574(18) 0.0116(13) -0.0236(14) -0.0067(12)
C156 0.0399(14) 0.0231(12) 0.0336(12) 0.0076(9) -0.0109(10) -0.0083(10)
O10 0.0771(17) 0.0623(15) 0.0375(11) -0.0087(10) -0.0162(11) -0.0206(13)
C157 0.072(3) 0.082(3) 0.0484(19) -0.0268(19) -0.0019(17) -0.015(2)
N2 0.0342(10) 0.0198(9) 0.0174(8) 0.0022(6) -0.0004(7) -0.0092(8)
C161 0.0346(12) 0.0229(11) 0.0161(9) 0.0028(7) -0.0073(8) -0.0077(9)
C162 0.0323(12) 0.0247(11) 0.0232(10) 0.0010(8) -0.0077(9) -0.0082(9)
C163 0.0385(13) 0.0287(12) 0.0302(11) -0.0047(9) -0.0101(10) -0.0013(10)
C164 0.0573(17) 0.0198(12) 0.0375(13) -0.0012(10) -0.0144(12) -0.0041(11)
C165 0.0591(17) 0.0237(12) 0.0303(12) 0.0040(9) -0.0062(11) -0.0167(12)
C166 0.0429(14) 0.0255(11) 0.0221(10) 0.0015(8) -0.0038(9) -0.0136(10)
C167 0.0403(13) 0.0287(12) 0.0199(10) -0.0033(8) 0.0008(9) -0.0133(10)
C168 0.0424(14) 0.0315(13) 0.0253(11) -0.0067(9) 0.0003(10) -0.0105(11)
C169 0.0524(17) 0.0417(16) 0.0381(14) -0.0178(12) 0.0028(12) -0.0059(13)
C170 0.077(2) 0.056(2) 0.0352(15) -0.0229(14) 0.0169(15) -0.0189(17)
C171 0.088(3) 0.0502(18) 0.0239(12) -0.0072(12) 0.0119(14) -0.0261(17)
C172 0.0670(19) 0.0328(13) 0.0212(11) -0.0007(9) 0.0024(11) -0.0198(13)
C1S 0.115(6) 0.056(5) 0.090(5) -0.023(4) -0.011(4) 0.001(5)
C2S 0.096(5) 0.057(5) 0.087(5) -0.026(4) -0.023(4) 0.003(5)
C3S 0.069(5) 0.046(4) 0.075(4) -0.024(3) -0.031(3) -0.003(3)
C4S 0.084(5) 0.065(5) 0.114(6) -0.010(5) -0.018(4) 0.004(4)
C5S 0.088(5) 0.074(5) 0.116(6) -0.015(5) -0.020(5) -0.008(5)
C6S 0.114(6) 0.070(5) 0.114(6) -0.018(5) -0.021(5) 0.009(5)
C1T 0.071(5) 0.051(5) 0.096(5) -0.007(5) -0.025(4) -0.006(4)
C2T 0.074(5) 0.041(6) 0.098(5) -0.011(4) -0.025(4) -0.012(4)
C3T 0.089(6) 0.061(6) 0.101(6) -0.020(5) -0.046(5) 0.002(5)
C4T 0.101(6) 0.074(6) 0.113(7) -0.012(6) -0.027(5) 0.003(6)
C5T 0.089(6) 0.085(7) 0.114(6) -0.009(6) -0.034(5) 0.011(5)
C6T 0.071(5) 0.087(7) 0.109(6) -0.008(6) -0.024(4) 0.007(5)
C1U 0.13(2) 0.142(17) 0.178(17) -0.002(14) -0.022(16) -0.049(16)
C2U 0.123(18) 0.133(14) 0.179(17) 0.000(13) -0.024(16) -0.029(14)
C3U 0.108(12) 0.123(13) 0.162(13) -0.002(12) -0.013(12) -0.017(12)
C4U 0.140(19) 0.137(15) 0.174(17) -0.009(14) -0.001(15) -0.033(14)
C5U 0.15(2) 0.143(17) 0.176(17) -0.010(14) -0.002(16) -0.047(17)
C6U 0.13(2) 0.135(17) 0.180(17) -0.002(15) -0.009(16) -0.058(17)
C1V 0.130(7) 0.203(9) 0.148(8) -0.049(7) -0.040(7) -0.028(7)
C2V 0.121(7) 0.190(9) 0.146(8) -0.050(7) -0.034(6) -0.033(7)
C3V 0.134(7) 0.184(9) 0.163(8) -0.053(7) -0.036(6) -0.037(7)
C4V 0.140(7) 0.184(8) 0.164(8) -0.061(7) -0.043(7) -0.034(7)
C5V 0.118(7) 0.173(9) 0.144(8) -0.059(7) -0.038(6) -0.022(7)
C6V 0.123(7) 0.183(9) 0.155(8) -0.068(7) -0.047(6) -0.024(7)
C1W 0.135(14) 0.178(15) 0.139(15) -0.070(13) -0.023(12) -0.021(13)
C2W 0.151(12) 0.200(13) 0.171(11) -0.063(10) -0.036(10) -0.016(11)
C3W 0.144(9) 0.192(10) 0.167(9) -0.058(8) -0.034(8) -0.021(8)
C4W 0.132(9) 0.194(9) 0.158(9) -0.061(8) -0.043(8) -0.034(8)
C5W 0.093(12) 0.206(14) 0.154(12) -0.066(12) -0.054(10) -0.038(12)
C1X 0.075(9) 0.165(12) 0.140(10) -0.057(9) -0.046(8) 0.019(10)
C2X 0.139(8) 0.188(8) 0.155(8) -0.068(7) -0.035(7) -0.024(7)
C3X 0.147(7) 0.194(7) 0.153(8) -0.057(7) -0.033(6) -0.020(7)
C4X 0.118(8) 0.208(9) 0.141(8) -0.057(7) -0.037(7) -0.039(8)
C5X 0.111(9) 0.216(16) 0.106(11) -0.031(11) -0.030(8) -0.037(9)
C1Q 0.120(8) 0.127(10) 0.134(10) -0.069(7) 0.059(7) -0.081(7)
C2Q 0.130(8) 0.161(12) 0.183(10) 0.003(9) 0.059(7) -0.055(7)
C3Q 0.127(7) 0.153(9) 0.183(9) 0.018(8) 0.046(7) -0.052(7)
C4Q 0.134(8) 0.142(10) 0.190(10) 0.008(9) 0.026(7) -0.041(7)
C5Q 0.122(10) 0.235(18) 0.183(14) -0.006(13) 0.001(9) -0.031(10)
C1R 0.174(14) 0.159(15) 0.202(11) -0.031(11) 0.031(10) 0.006(13)
C2R 0.099(7) 0.091(10) 0.174(10) 0.012(8) 0.066(7) -0.016(7)
C3R 0.122(7) 0.159(10) 0.179(10) -0.008(9) 0.043(7) -0.013(7)
C4R 0.130(9) 0.177(12) 0.197(11) 0.002(10) 0.031(9) -0.023(9)
C5R 0.140(12) 0.34(3) 0.203(19) -0.02(2) 0.034(12) -0.058(14)
C1P 0.054(7) 0.049(8) 0.068(8) -0.012(6) -0.029(6) -0.008(6)
C2P 0.055(7) 0.050(8) 0.068(8) -0.009(6) -0.029(6) -0.011(6)
C3P 0.058(7) 0.058(8) 0.071(8) -0.002(7) -0.032(6) -0.015(6)
C4P 0.054(7) 0.049(8) 0.068(8) -0.012(6) -0.029(6) -0.008(6)
C5P 0.055(7) 0.050(8) 0.068(8) -0.009(6) -0.029(6) -0.011(6)
C6P 0.058(7) 0.058(8) 0.071(8) -0.002(7) -0.032(6) -0.015(6)
C1Y 0.152(7) 0.076(5) 0.084(5) -0.032(4) -0.033(5) -0.009(5)
C2Y 0.148(7) 0.114(6) 0.070(5) -0.043(5) -0.041(5) -0.011(5)
C3Y 0.124(5) 0.099(5) 0.066(4) -0.035(4) -0.032(4) 0.023(4)
C4Y 0.105(5) 0.098(5) 0.094(4) -0.066(4) -0.018(4) -0.022(4)
C5Y 0.098(6) 0.087(5) 0.124(6) -0.057(5) 0.007(5) -0.009(4)
C1Z 0.148(11) 0.105(8) 0.063(7) -0.046(6) -0.057(7) 0.003(7)
C2Z 0.146(7) 0.114(7) 0.096(7) -0.033(7) -0.025(6) 0.005(6)
C3Z 0.120(7) 0.085(7) 0.067(5) -0.038(5) -0.034(5) 0.008(6)
C4Z 0.089(7) 0.116(8) 0.075(5) -0.038(5) -0.021(5) -0.025(6)
C5Z 0.089(7) 0.116(9) 0.061(5) -0.052(5) -0.002(5) -0.039(7)

loop_
_atom_type_symbol
_atom_type_description
_atom_type_scat_dispersion_real
_atom_type_scat_dispersion_imag
_atom_type_scat_source
C C 0.0033 0.0016 'International Tables Vol C Tables 4.2.6.8 and 6.1.1.4'
H H 0.0000 0.0000 'International Tables Vol C Tables 4.2.6.8 and 6.1.1.4'
N N 0.0061 0.0033 'International Tables Vol C Tables 4.2.6.8 and 6.1.1.4'
O O 0.0106 0.0060 'International Tables Vol C Tables 4.2.6.8 and 6.1.1.4'
P P 0.1023 0.0942 'International Tables Vol C Tables 4.2.6.8 and 6.1.1.4'
Pd Pd -0.9988 1.0072 'International Tables Vol C Tables 4.2.6.8 and 6.1.1.4'

loop_
_geom_angle_atom_site_label_1
_geom_angle_atom_site_label_2
_geom_angle_atom_site_label_3
_geom_angle
_geom_angle_site_symmetry_1
_geom_angle_site_symmetry_3
C51 Pd1 N1 86.83(7) . .
C51 Pd1 P1 90.01(5) . .
N1 Pd1 P1 176.57(5) . .
C51 Pd1 C31 171.27(7) . .
N1 Pd1 C31 101.38(7) . .
P1 Pd1 C31 81.85(5) . .
C21 P1 C1 106.76(10) . .
C21 P1 C7 107.36(10) . .
C1 P1 C7 106.26(10) . .
C21 P1 Pd1 107.26(7) . .
C1 P1 Pd1 111.73(7) . .
C7 P1 Pd1 116.97(7) . .
C2 C1 C6 109.93(18) . .
C2 C1 P1 110.72(15) . .
C6 C1 P1 119.25(15) . .
C2 C1 H1 105.3 . .
C6 C1 H1 105.3 . .
P1 C1 H1 105.3 . .
C3 C2 C1 110.7(2) . .
C3 C2 H2A 109.5 . .
C1 C2 H2A 109.5 . .
C3 C2 H2B 109.5 . .
C1 C2 H2B 109.5 . .
H2A C2 H2B 108.1 . .
C2 C3 C4 112.0(2) . .
C2 C3 H3A 109.2 . .
C4 C3 H3A 109.2 . .
C2 C3 H3B 109.2 . .
C4 C3 H3B 109.2 . .
H3A C3 H3B 107.9 . .
C5 C4 C3 111.4(2) . .
C5 C4 H4A 109.3 . .
C3 C4 H4A 109.3 . .
C5 C4 H4B 109.3 . .
C3 C4 H4B 109.3 . .
H4A C4 H4B 108.0 . .
C4 C5 C6 111.3(3) . .
C4 C5 H5A 109.4 . .
C6 C5 H5A 109.4 . .
C4 C5 H5B 109.4 . .
C6 C5 H5B 109.4 . .
H5A C5 H5B 108.0 . .
C1 C6 C5 108.47(19) . .
C1 C6 H6A 110.0 . .
C5 C6 H6A 110.0 . .
C1 C6 H6B 110.0 . .
C5 C6 H6B 110.0 . .
H6A C6 H6B 108.4 . .
C12 C7 C8 111.3(2) . .
C12 C7 P1 109.37(15) . .
C8 C7 P1 112.98(16) . .
C12 C7 H7 107.6 . .
C8 C7 H7 107.6 . .
P1 C7 H7 107.6 . .
C9 C8 C7 110.2(2) . .
C9 C8 H8A 109.6 . .
C7 C8 H8A 109.6 . .
C9 C8 H8B 109.6 . .
C7 C8 H8B 109.6 . .
H8A C8 H8B 108.1 . .
C10 C9 C8 110.9(2) . .
C10 C9 H9A 109.5 . .
C8 C9 H9A 109.5 . .
C10 C9 H9B 109.5 . .
C8 C9 H9B 109.5 . .
H9A C9 H9B 108.1 . .
C11 C10 C9 111.3(3) . .
C11 C10 H10A 109.4 . .
C9 C10 H10A 109.4 . .
C11 C10 H10B 109.4 . .
C9 C10 H10B 109.4 . .
H10A C10 H10B 108.0 . .
C10 C11 C12 111.9(3) . .
C10 C11 H11A 109.2 . .
C12 C11 H11A 109.2 . .
C10 C11 H11B 109.2 . .
C12 C11 H11B 109.2 . .
H11A C11 H11B 107.9 . .
C7 C12 C11 110.4(2) . .
C7 C12 H12A 109.6 . .
C11 C12 H12A 109.6 . .
C7 C12 H12B 109.6 . .
C11 C12 H12B 109.6 . .
H12A C12 H12B 108.1 . .
C22 C21 C26 118.90(19) . .
C22 C21 P1 116.30(14) . .
C26 C21 P1 124.75(16) . .
C21 C22 C23 120.05(18) . .
C21 C22 C31 124.34(18) . .
C23 C22 C31 115.36(18) . .
O1 C23 C24 124.3(2) . .
O1 C23 C22 115.51(19) . .
C24 C23 C22 120.2(2) . .
C23 C24 C25 120.2(2) . .
C23 C24 H24 119.9 . .
C25 C24 H24 119.9 . .
C26 C25 C24 120.2(2) . .
C26 C25 H25 119.9 . .
C24 C25 H25 119.9 . .
O2 C26 C25 123.16(19) . .
O2 C26 C21 116.45(19) . .
C25 C26 C21 120.4(2) . .
C23 O1 C27 117.6(2) . .
O1 C27 H27A 109.5 . .
O1 C27 H27B 109.5 . .
H27A C27 H27B 109.5 . .
O1 C27 H27C 109.5 . .
H27A C27 H27C 109.5 . .
H27B C27 H27C 109.5 . .
C26 O2 C28 117.75(18) . .
O2 C28 H28A 109.5 . .
O2 C28 H28B 109.5 . .
H28A C28 H28B 109.5 . .
O2 C28 H28C 109.5 . .
H28A C28 H28C 109.5 . .
H28B C28 H28C 109.5 . .
C32 C31 C36 117.79(18) . .
C32 C31 C22 119.67(19) . .
C36 C31 C22 115.88(18) . .
C32 C31 Pd1 94.53(13) . .
C36 C31 Pd1 91.62(13) . .
C22 C31 Pd1 109.51(13) . .
O3 C32 C33 125.0(2) . .
O3 C32 C31 114.23(18) . .
C33 C32 C31 120.8(2) . .
C34 C33 C32 119.0(2) . .
C34 C33 H33 120.5 . .
C32 C33 H33 120.5 . .
C35 C34 C33 122.5(2) . .
C35 C34 H34 118.8 . .
C33 C34 H34 118.8 . .
C34 C35 C36 118.5(2) . .
C34 C35 H35 120.7 . .
C36 C35 H35 120.7 . .
O4 C36 C35 124.0(2) . .
O4 C36 C31 114.64(17) . .
C35 C36 C31 121.3(2) . .
C32 O3 C37 119.15(18) . .
O3 C37 C39 105.3(2) . .
O3 C37 C38 109.2(2) . .
C39 C37 C38 113.4(2) . .
O3 C37 H37 109.6 . .
C39 C37 H37 109.6 . .
C38 C37 H37 109.6 . .
C37 C38 H38A 109.5 . .
C37 C38 H38B 109.5 . .
H38A C38 H38B 109.5 . .
C37 C38 H38C 109.5 . .
H38A C38 H38C 109.5 . .
H38B C38 H38C 109.5 . .
C37 C39 H39A 109.5 . .
C37 C39 H39B 109.5 . .
H39A C39 H39B 109.5 . .
C37 C39 H39C 109.5 . .
H39A C39 H39C 109.5 . .
H39B C39 H39C 109.5 . .
C36 O4 C40 118.98(17) . .
O4 C40 C41 110.1(2) . .
O4 C40 C42 105.5(2) . .
C41 C40 C42 112.7(2) . .
O4 C40 H40 109.5 . .
C41 C40 H40 109.5 . .
C42 C40 H40 109.5 . .
C40 C41 H41A 109.5 . .
C40 C41 H41B 109.5 . .
H41A C41 H41B 109.5 . .
C40 C41 H41C 109.5 . .
H41A C41 H41C 109.5 . .
H41B C41 H41C 109.5 . .
C40 C42 H42A 109.5 . .
C40 C42 H42B 109.5 . .
H42A C42 H42B 109.5 . .
C40 C42 H42C 109.5 . .
H42A C42 H42C 109.5 . .
H42B C42 H42C 109.5 . .
C56 C51 C52 118.52(19) . .
C56 C51 Pd1 122.65(16) . .
C52 C51 Pd1 118.82(15) . .
C53 C52 C51 120.36(19) . .
C53 C52 H52 119.8 . .
C51 C52 H52 119.8 . .
O5 C53 C52 123.5(2) . .
O5 C53 C54 115.9(2) . .
C52 C53 C54 120.6(2) . .
C55 C54 C53 119.0(2) . .
C55 C54 H54 120.5 . .
C53 C54 H54 120.5 . .
C54 C55 C56 120.9(2) . .
C54 C55 H55 119.6 . .
C56 C55 H55 119.6 . .
C51 C56 C55 120.5(2) . .
C51 C56 H56 119.8 . .
C55 C56 H56 119.8 . .
C53 O5 C57 116.17(18) . .
O5 C57 H57A 109.5 . .
O5 C57 H57B 109.5 . .
H57A C57 H57B 109.5 . .
O5 C57 H57C 109.5 . .
H57A C57 H57C 109.5 . .
H57B C57 H57C 109.5 . .
C61 N1 C67 122.14(16) . .
C61 N1 Pd1 118.26(13) . .
C67 N1 Pd1 118.74(13) . .
N1 C61 C66 118.78(18) . .
N1 C61 C62 124.96(19) . .
C66 C61 C62 116.10(19) . .
C63 C62 C61 121.2(2) . .
C63 C62 H62 119.4 . .
C61 C62 H62 119.4 . .
C64 C63 C62 121.4(2) . .
C64 C63 H63 119.3 . .
C62 C63 H63 119.3 . .
C63 C64 C65 118.4(2) . .
C63 C64 H64 120.8 . .
C65 C64 H64 120.8 . .
C66 C65 C64 120.7(2) . .
C66 C65 H65 119.7 . .
C64 C65 H65 119.7 . .
C65 C66 C61 122.2(2) . .
C65 C66 H66 118.9 . .
C61 C66 H66 118.9 . .
N1 C67 C68 119.61(18) . .
N1 C67 C72 123.39(19) . .
C68 C67 C72 116.7(2) . .
C69 C68 C67 121.7(2) . .
C69 C68 H68 119.1 . .
C67 C68 H68 119.1 . .
C70 C69 C68 120.7(2) . .
C70 C69 H69 119.7 . .
C68 C69 H69 119.7 . .
C69 C70 C71 118.6(2) . .
C69 C70 H70 120.7 . .
C71 C70 H70 120.7 . .
C72 C71 C70 121.1(2) . .
C72 C71 H71 119.4 . .
C70 C71 H71 119.4 . .
C71 C72 C67 121.1(2) . .
C71 C72 H72 119.4 . .
C67 C72 H72 119.4 . .
C151 Pd2 N2 85.75(8) . .
C151 Pd2 P2 90.91(6) . .
N2 Pd2 P2 175.85(5) . .
C151 Pd2 C131 172.02(8) . .
N2 Pd2 C131 101.41(7) . .
P2 Pd2 C131 82.08(5) . .
C121 P2 C101 106.35(10) . .
C121 P2 C107 107.28(10) . .
C101 P2 C107 105.64(11) . .
C121 P2 Pd2 107.24(7) . .
C101 P2 Pd2 112.01(7) . .
C107 P2 Pd2 117.71(7) . .
C102 C101 C106 109.76(19) . .
C102 C101 P2 110.60(15) . .
C106 C101 P2 118.52(15) . .
C102 C101 H101 105.7 . .
C106 C101 H101 105.7 . .
P2 C101 H101 105.7 . .
C103 C102 C101 110.3(2) . .
C103 C102 H10C 109.6 . .
C101 C102 H10C 109.6 . .
C103 C102 H10D 109.6 . .
C101 C102 H10D 109.6 . .
H10C C102 H10D 108.1 . .
C104 C103 C102 111.69(19) . .
C104 C103 H10E 109.3 . .
C102 C103 H10E 109.3 . .
C104 C103 H10F 109.3 . .
C102 C103 H10F 109.3 . .
H10E C103 H10F 107.9 . .
C105 C104 C103 111.5(2) . .
C105 C104 H10G 109.3 . .
C103 C104 H10G 109.3 . .
C105 C104 H10H 109.3 . .
C103 C104 H10H 109.3 . .
H10G C104 H10H 108.0 . .
C104 C105 C106 111.3(2) . .
C104 C105 H10I 109.4 . .
C106 C105 H10I 109.4 . .
C104 C105 H10J 109.4 . .
C106 C105 H10J 109.4 . .
H10I C105 H10J 108.0 . .
C105 C106 C101 109.50(18) . .
C105 C106 H10K 109.8 . .
C101 C106 H10K 109.8 . .
C105 C106 H10L 109.8 . .
C101 C106 H10L 109.8 . .
H10K C106 H10L 108.2 . .
C108 C107 C112 111.9(2) . .
C108 C107 P2 113.40(16) . .
C112 C107 P2 109.61(16) . .
C108 C107 H107 107.2 . .
C112 C107 H107 107.2 . .
P2 C107 H107 107.2 . .
C109 C108 C107 110.3(2) . .
C109 C108 H10M 109.6 . .
C107 C108 H10M 109.6 . .
C109 C108 H10N 109.6 . .
C107 C108 H10N 109.6 . .
H10M C108 H10N 108.1 . .
C110 C109 C108 111.6(3) . .
C110 C109 H10O 109.3 . .
C108 C109 H10O 109.3 . .
C110 C109 H10P 109.3 . .
C108 C109 H10P 109.3 . .
H10O C109 H10P 108.0 . .
C111 C110 C109 111.3(3) . .
C111 C110 H11C 109.4 . .
C109 C110 H11C 109.4 . .
C111 C110 H11D 109.4 . .
C109 C110 H11D 109.4 . .
H11C C110 H11D 108.0 . .
C110 C111 C112 111.2(3) . .
C110 C111 H11E 109.4 . .
C112 C111 H11E 109.4 . .
C110 C111 H11F 109.4 . .
C112 C111 H11F 109.4 . .
H11E C111 H11F 108.0 . .
C111 C112 C107 110.7(2) . .
C111 C112 H11G 109.5 . .
C107 C112 H11G 109.5 . .
C111 C112 H11H 109.5 . .
C107 C112 H11H 109.5 . .
H11G C112 H11H 108.1 . .
C122 C121 C126 118.81(19) . .
C122 C121 P2 117.10(14) . .
C126 C121 P2 123.82(17) . .
C121 C122 C123 119.63(18) . .
C121 C122 C131 124.34(19) . .
C123 C122 C131 115.99(19) . .
O6 C123 C124 123.3(2) . .
O6 C123 C122 116.34(18) . .
C124 C123 C122 120.4(2) . .
C125 C124 C123 120.2(2) . .
C125 C124 H124 119.9 . .
C123 C124 H124 119.9 . .
C126 C125 C124 120.34(19) . .
C126 C125 H125 119.8 . .
C124 C125 H125 119.8 . .
O7 C126 C125 122.91(18) . .
O7 C126 C121 116.65(19) . .
C125 C126 C121 120.4(2) . .
C123 O6 C127 116.52(17) . .
O6 C127 H12C 109.5 . .
O6 C127 H12D 109.5 . .
H12C C127 H12D 109.5 . .
O6 C127 H12E 109.5 . .
H12C C127 H12E 109.5 . .
H12D C127 H12E 109.5 . .
C126 O7 C128 117.27(18) . .
O7 C128 H12F 109.5 . .
O7 C128 H12G 109.5 . .
H12F C128 H12G 109.5 . .
O7 C128 H12H 109.5 . .
H12F C128 H12H 109.5 . .
H12G C128 H12H 109.5 . .
C136 C131 C132 117.69(18) . .
C136 C131 C122 117.82(18) . .
C132 C131 C122 119.00(17) . .
C136 C131 Pd2 92.42(13) . .
C132 C131 Pd2 92.61(13) . .
C122 C131 Pd2 108.25(14) . .
O8 C132 C133 124.40(19) . .
O8 C132 C131 114.75(17) . .
C133 C132 C131 120.83(19) . .
C134 C133 C132 118.9(2) . .
C134 C133 H133 120.6 . .
C132 C133 H133 120.6 . .
C135 C134 C133 122.69(19) . .
C135 C134 H134 118.7 . .
C133 C134 H134 118.7 . .
C134 C135 C136 118.9(2) . .
C134 C135 H135 120.6 . .
C136 C135 H135 120.6 . .
O9 C136 C135 123.77(19) . .
O9 C136 C131 115.40(17) . .
C135 C136 C131 120.81(19) . .
C132 O8 C137 118.74(17) . .
O8 C137 C138 109.40(19) . .
O8 C137 C139 105.7(2) . .
C138 C137 C139 112.6(2) . .
O8 C137 H137 109.7 . .
C138 C137 H137 109.7 . .
C139 C137 H137 109.7 . .
C137 C138 H13A 109.5 . .
C137 C138 H13B 109.5 . .
H13A C138 H13B 109.5 . .
C137 C138 H13C 109.5 . .
H13A C138 H13C 109.5 . .
H13B C138 H13C 109.5 . .
C137 C139 H13D 109.5 . .
C137 C139 H13E 109.5 . .
H13D C139 H13E 109.5 . .
C137 C139 H13F 109.5 . .
H13D C139 H13F 109.5 . .
H13E C139 H13F 109.5 . .
C136 O9 C140 118.95(16) . .
O9 C140 C142 105.68(18) . .
O9 C140 C141 110.89(19) . .
C142 C140 C141 112.2(2) . .
O9 C140 H140 109.3 . .
C142 C140 H140 109.3 . .
C141 C140 H140 109.3 . .
C140 C141 H14A 109.5 . .
C140 C141 H14B 109.5 . .
H14A C141 H14B 109.5 . .
C140 C141 H14C 109.5 . .
H14A C141 H14C 109.5 . .
H14B C141 H14C 109.5 . .
C140 C142 H14D 109.5 . .
C140 C142 H14E 109.5 . .
H14D C142 H14E 109.5 . .
C140 C142 H14F 109.5 . .
H14D C142 H14F 109.5 . .
H14E C142 H14F 109.5 . .
C156 C151 C152 119.2(2) . .
C156 C151 Pd2 121.94(19) . .
C152 C151 Pd2 118.83(19) . .
C153 C152 C151 120.4(3) . .
C153 C152 H152 119.8 . .
C151 C152 H152 119.8 . .
C154 C153 C152 120.5(3) . .
C154 C153 O10 116.9(3) . .
C152 C153 O10 122.7(3) . .
C153 C154 C155 119.6(3) . .
C153 C154 H154 120.2 . .
C155 C154 H154 120.2 . .
C154 C155 C156 120.6(3) . .
C154 C155 H155 119.7 . .
C156 C155 H155 119.7 . .
C151 C156 C155 119.6(3) . .
C151 C156 H156 120.2 . .
C155 C156 H156 120.2 . .
C153 O10 C157 118.1(2) . .
O10 C157 H15A 109.5 . .
O10 C157 H15B 109.5 . .
H15A C157 H15B 109.5 . .
O10 C157 H15C 109.5 . .
H15A C157 H15C 109.5 . .
H15B C157 H15C 109.5 . .
C161 N2 C167 122.40(18) . .
C161 N2 Pd2 119.97(14) . .
C167 N2 Pd2 116.78(14) . .
N2 C161 C162 120.13(19) . .
N2 C161 C166 123.1(2) . .
C162 C161 C166 116.5(2) . .
C163 C162 C161 121.8(2) . .
C163 C162 H162 119.1 . .
C161 C162 H162 119.1 . .
C164 C163 C162 120.7(2) . .
C164 C163 H163 119.7 . .
C162 C163 H163 119.7 . .
C165 C164 C163 118.5(2) . .
C165 C164 H164 120.7 . .
C163 C164 H164 120.7 . .
C164 C165 C166 121.4(2) . .
C164 C165 H165 119.3 . .
C166 C165 H165 119.3 . .
C165 C166 C161 121.0(2) . .
C165 C166 H166 119.5 . .
C161 C166 H166 119.5 . .
N2 C167 C168 119.0(2) . .
N2 C167 C172 124.9(2) . .
C168 C167 C172 116.1(2) . .
C169 C168 C167 122.6(2) . .
C169 C168 H168 118.7 . .
C167 C168 H168 118.7 . .
C168 C169 C170 120.4(3) . .
C168 C169 H169 119.8 . .
C170 C169 H169 119.8 . .
C171 C170 C169 118.3(3) . .
C171 C170 H170 120.8 . .
C169 C170 H170 120.8 . .
C170 C171 C172 121.9(3) . .
C170 C171 H171 119.1 . .
C172 C171 H171 119.1 . .
C171 C172 C167 120.6(3) . .
C171 C172 H172 119.7 . .
C167 C172 H172 119.7 . .
C6S C1S C2S 120.9(9) . .
C6S C1S H1S 119.5 . .
C2S C1S H1S 119.5 . .
C3S C2S C1S 122.3(9) . .
C3S C2S H2S 118.9 . .
C1S C2S H2S 118.9 . .
C4S C3S C2S 114.4(8) . .
C4S C3S H3S 122.8 . .
C2S C3S H3S 122.8 . .
C3S C4S C5S 122.7(8) . .
C3S C4S H4S 118.7 . .
C5S C4S H4S 118.7 . .
C4S C5S C6S 120.1(9) . .
C4S C5S H5S 120.0 . .
C6S C5S H5S 120.0 . .
C1S C6S C5S 117.7(9) . .
C1S C6S H6S 121.2 . .
C5S C6S H6S 121.2 . .
C6T C1T C2T 119.0(9) . .
C6T C1T H1T 120.5 . .
C2T C1T H1T 120.5 . .
C3T C2T C1T 119.8(10) . .
C3T C2T H2T 120.1 . .
C1T C2T H2T 120.1 . .
C4T C3T C2T 119.5(10) . .
C4T C3T H3T 120.2 . .
C2T C3T H3T 120.2 . .
C3T C4T C5T 121.8(10) . .
C3T C4T H4T 119.1 . .
C5T C4T H4T 119.1 . .
C6T C5T C4T 117.3(9) . .
C6T C5T H5T 121.3 . .
C4T C5T H5T 121.3 . .
C1T C6T C5T 122.0(10) . .
C1T C6T H6T 119.0 . .
C5T C6T H6T 119.0 . .
C2U C1U C6U 120.5(12) . .
C2U C1U H1U 119.8 . .
C6U C1U H1U 119.8 . .
C1U C2U C3U 122.0(13) . .
C1U C2U H2U 119.0 . .
C3U C2U H2U 119.0 . .
C2U C3U C4U 117.1(13) . .
C2U C3U H3U 121.4 . .
C4U C3U H3U 121.4 . .
C3U C4U C5U 116.1(15) . .
C3U C4U H4U 121.9 . .
C5U C4U H4U 121.9 . .
C6U C5U C4U 118.2(16) . .
C6U C5U H5U 120.9 . .
C4U C5U H5U 120.9 . .
C5U C6U C1U 117.0(14) . .
C5U C6U C6U 97(5) . 2_775
C1U C6U C6U 135(5) . 2_775
C5U C6U H6U 121.5 . .
C1U C6U H6U 121.5 . .
C6U C6U H6U 38.5 2_775 .
C2V C1V C6V 115.5(10) . .
C2V C1V H1V 122.2 . .
C6V C1V H1V 122.2 . .
C3V C2V C1V 122.1(11) . .
C3V C2V H2V 119.0 . .
C1V C2V H2V 119.0 . .
C2V C3V C4V 123.0(10) . .
C2V C3V H3V 118.5 . .
C4V C3V H3V 118.5 . .
C5V C4V C3V 116.6(11) . .
C5V C4V H4V 121.7 . .
C3V C4V H4V 121.7 . .
C4V C5V C6V 120.9(11) . .
C4V C5V H5V 119.5 . .
C6V C5V H5V 119.5 . .
C5V C6V C1V 120.1(10) . .
C5V C6V H6V 119.9 . .
C1V C6V H6V 119.9 . .
C2W C1W H1W1 109.5 . .
C2W C1W H1W2 109.5 . .
H1W1 C1W H1W2 109.5 . .
C2W C1W H1W3 109.5 . .
H1W1 C1W H1W3 109.5 . .
H1W2 C1W H1W3 109.5 . .
C3W C2W C1W 102.4(15) . .
C3W C2W H2W1 111.3 . .
C1W C2W H2W1 111.3 . .
C3W C2W H2W2 111.3 . .
C1W C2W H2W2 111.3 . .
H2W1 C2W H2W2 109.2 . .
C2W C3W C4W 102.9(15) . .
C2W C3W H3W1 111.2 . .
C4W C3W H3W1 111.2 . .
C2W C3W H3W2 111.2 . .
C4W C3W H3W2 111.2 . .
H3W1 C3W H3W2 109.1 . .
C3W C4W C5W 97.8(14) . .
C3W C4W H4W1 112.2 . .
C5W C4W H4W1 112.2 . .
C3W C4W H4W2 112.2 . .
C5W C4W H4W2 112.2 . .
H4W1 C4W H4W2 109.8 . .
C4W C5W H5W1 109.5 . .
C4W C5W H5W2 109.5 . .
H5W1 C5W H5W2 109.5 . .
C4W C5W H5W3 109.5 . .
H5W1 C5W H5W3 109.5 . .
H5W2 C5W H5W3 109.5 . .
C2X C1X H1X1 109.5 . .
C2X C1X H1X2 109.5 . .
H1X1 C1X H1X2 109.5 . .
C2X C1X H1X3 109.5 . .
H1X1 C1X H1X3 109.5 . .
H1X2 C1X H1X3 109.5 . .
C3X C2X C1X 96.9(12) . .
C3X C2X H2X1 112.4 . .
C1X C2X H2X1 112.4 . .
C3X C2X H2X2 112.4 . .
C1X C2X H2X2 112.4 . .
H2X1 C2X H2X2 109.9 . .
C2X C3X C4X 102.0(13) . .
C2X C3X H3X1 111.4 . .
C4X C3X H3X1 111.4 . .
C2X C3X H3X2 111.4 . .
C4X C3X H3X2 111.4 . .
H3X1 C3X H3X2 109.2 . .
C5X C4X C3X 102.8(12) . .
C5X C4X H4X1 111.2 . .
C3X C4X H4X1 111.2 . .
C5X C4X H4X2 111.2 . .
C3X C4X H4X2 111.2 . .
H4X1 C4X H4X2 109.1 . .
C4X C5X H5X1 109.5 . .
C4X C5X H5X2 109.5 . .
H5X1 C5X H5X2 109.5 . .
C4X C5X H5X3 109.5 . .
H5X1 C5X H5X3 109.5 . .
H5X2 C5X H5X3 109.5 . .
C2Q C1Q H1Q1 109.5 . .
C2Q C1Q H1Q2 109.5 . .
H1Q1 C1Q H1Q2 109.5 . .
C2Q C1Q H1Q3 109.5 . .
H1Q1 C1Q H1Q3 109.5 . .
H1Q2 C1Q H1Q3 109.5 . .
C1Q C2Q C3Q 97.6(12) . .
C1Q C2Q H2Q1 112.2 . .
C3Q C2Q H2Q1 112.2 . .
C1Q C2Q H2Q2 112.2 . .
C3Q C2Q H2Q2 112.2 . .
H2Q1 C2Q H2Q2 109.8 . .
C4Q C3Q C2Q 104.9(12) . .
C4Q C3Q H3Q1 110.8 . .
C2Q C3Q H3Q1 110.8 . .
C4Q C3Q H3Q2 110.8 . .
C2Q C3Q H3Q2 110.8 . .
H3Q1 C3Q H3Q2 108.8 . .
C3Q C4Q C5Q 110.5(13) . .
C3Q C4Q H4Q1 109.5 . .
C5Q C4Q H4Q1 109.5 . .
C3Q C4Q H4Q2 109.6 . .
C5Q C4Q H4Q2 109.6 . .
H4Q1 C4Q H4Q2 108.1 . .
C4Q C5Q H5Q1 109.5 . .
C4Q C5Q H5Q2 109.5 . .
H5Q1 C5Q H5Q2 109.5 . .
C4Q C5Q H5Q3 109.5 . .
H5Q1 C5Q H5Q3 109.5 . .
H5Q2 C5Q H5Q3 109.5 . .
C2R C1R H1R1 109.5 . .
C2R C1R H1R2 109.5 . .
H1R1 C1R H1R2 109.5 . .
C2R C1R H1R3 109.5 . .
H1R1 C1R H1R3 109.5 . .
H1R2 C1R H1R3 109.5 . .
C1R C2R C3R 99.5(11) . .
C1R C2R H2R1 111.9 . .
C3R C2R H2R1 111.9 . .
C1R C2R H2R2 111.9 . .
C3R C2R H2R2 111.9 . .
H2R1 C2R H2R2 109.6 . .
C4R C3R C2R 108.6(12) . .
C4R C3R H3R1 110.0 . .
C2R C3R H3R1 110.0 . .
C4R C3R H3R2 110.0 . .
C2R C3R H3R2 110.0 . .
H3R1 C3R H3R2 108.4 . .
C3R C4R C5R 104.6(13) . .
C3R C4R H4R1 110.8 . .
C5R C4R H4R1 110.8 . .
C3R C4R H4R2 110.8 . .
C5R C4R H4R2 110.8 . .
H4R1 C4R H4R2 108.9 . .
C4R C5R H5R1 109.5 . .
C4R C5R H5R2 109.5 . .
H5R1 C5R H5R2 109.5 . .
C4R C5R H5R3 109.5 . .
H5R1 C5R H5R3 109.5 . .
H5R2 C5R H5R3 109.5 . .
C6P C1P C2P 118.0(11) . .
C6P C1P H1P 121.0 . .
C2P C1P H1P 121.0 . .
C3P C2P C1P 120.0(11) . .
C3P C2P H2P 120.0 . .
C1P C2P H2P 120.0 . .
C2P C3P C4P 122.0(11) . .
C2P C3P H3P 119.0 . .
C4P C3P H3P 119.0 . .
C3P C4P C5P 118.0(11) . .
C3P C4P H4P 121.0 . .
C5P C4P H4P 121.0 . .
C6P C5P C4P 120.0(11) . .
C6P C5P H5P 120.0 . .
C4P C5P H5P 120.0 . .
C5P C6P C1P 122.0(12) . .
C5P C6P H6P 119.0 . .
C1P C6P H6P 119.0 . .
C2Y C1Y H1Y1 109.5 . .
C2Y C1Y H1Y2 109.5 . .
H1Y1 C1Y H1Y2 109.5 . .
C2Y C1Y H1Y3 109.5 . .
H1Y1 C1Y H1Y3 109.5 . .
H1Y2 C1Y H1Y3 109.5 . .
C1Y C2Y C3Y 112.7(10) . .
C1Y C2Y H2Y1 109.1 . .
C3Y C2Y H2Y1 109.1 . .
C1Y C2Y H2Y2 109.1 . .
C3Y C2Y H2Y2 109.1 . .
H2Y1 C2Y H2Y2 107.8 . .
C4Y C3Y C2Y 106.3(8) . .
C4Y C3Y H3Y1 110.5 . .
C2Y C3Y H3Y1 110.5 . .
C4Y C3Y H3Y2 110.5 . .
C2Y C3Y H3Y2 110.5 . .
H3Y1 C3Y H3Y2 108.7 . .
C3Y C4Y C5Y 111.3(7) . .
C3Y C4Y H4Y1 109.4 . .
C5Y C4Y H4Y1 109.4 . .
C3Y C4Y H4Y2 109.4 . .
C5Y C4Y H4Y2 109.4 . .
H4Y1 C4Y H4Y2 108.0 . .
C4Y C5Y H5Y1 109.5 . .
C4Y C5Y H5Y2 109.5 . .
H5Y1 C5Y H5Y2 109.5 . .
C4Y C5Y H5Y3 109.5 . .
H5Y1 C5Y H5Y3 109.5 . .
H5Y2 C5Y H5Y3 109.5 . .
C2Z C1Z H1Z1 109.5 . .
C2Z C1Z H1Z2 109.5 . .
H1Z1 C1Z H1Z2 109.5 . .
C2Z C1Z H1Z3 109.5 . .
H1Z1 C1Z H1Z3 109.5 . .
H1Z2 C1Z H1Z3 109.5 . .
C1Z C2Z C3Z 101.8(11) . .
C1Z C2Z H2Z1 111.4 . .
C3Z C2Z H2Z1 111.4 . .
C1Z C2Z H2Z2 111.4 . .
C3Z C2Z H2Z2 111.4 . .
H2Z1 C2Z H2Z2 109.3 . .
C4Z C3Z C2Z 98.1(10) . .
C4Z C3Z H3Z1 112.1 . .
C2Z C3Z H3Z1 112.1 . .
C4Z C3Z H3Z2 112.1 . .
C2Z C3Z H3Z2 112.1 . .
H3Z1 C3Z H3Z2 109.8 . .
C5Z C4Z C3Z 110.4(11) . .
C5Z C4Z H4Z1 109.6 . .
C3Z C4Z H4Z1 109.6 . .
C5Z C4Z H4Z2 109.6 . .
C3Z C4Z H4Z2 109.6 . .
H4Z1 C4Z H4Z2 108.1 . .
C4Z C5Z H5Z1 109.5 . .
C4Z C5Z H5Z2 109.5 . .
H5Z1 C5Z H5Z2 109.5 . .
C4Z C5Z H5Z3 109.5 . .
H5Z1 C5Z H5Z3 109.5 . .
H5Z2 C5Z H5Z3 109.5 . .

loop_
_geom_bond_atom_site_label_1
_geom_bond_atom_site_label_2
_geom_bond_distance
_geom_bond_site_symmetry_2
Pd1 C51 2.004(2) .
Pd1 N1 2.1024(16) .
Pd1 P1 2.2757(5) .
Pd1 C31 2.432(2) .
P1 C21 1.826(2) .
P1 C1 1.845(2) .
P1 C7 1.846(2) .
C1 C2 1.532(3) .
C1 C6 1.535(3) .
C1 H1 1.0000 .
C2 C3 1.524(3) .
C2 H2A 0.9900 .
C2 H2B 0.9900 .
C3 C4 1.536(4) .
C3 H3A 0.9900 .
C3 H3B 0.9900 .
C4 C5 1.515(4) .
C4 H4A 0.9900 .
C4 H4B 0.9900 .
C5 C6 1.536(3) .
C5 H5A 0.9900 .
C5 H5B 0.9900 .
C6 H6A 0.9900 .
C6 H6B 0.9900 .
C7 C12 1.531(3) .
C7 C8 1.533(3) .
C7 H7 1.0000 .
C8 C9 1.531(4) .
C8 H8A 0.9900 .
C8 H8B 0.9900 .
C9 C10 1.513(5) .
C9 H9A 0.9900 .
C9 H9B 0.9900 .
C10 C11 1.503(6) .
C10 H10A 0.9900 .
C10 H10B 0.9900 .
C11 C12 1.531(4) .
C11 H11A 0.9900 .
C11 H11B 0.9900 .
C12 H12A 0.9900 .
C12 H12B 0.9900 .
C21 C22 1.392(3) .
C21 C26 1.412(3) .
C22 C23 1.404(3) .
C22 C31 1.503(3) .
C23 O1 1.375(3) .
C23 C24 1.382(3) .
C24 C25 1.387(3) .
C24 H24 0.9500 .
C25 C26 1.384(3) .
C25 H25 0.9500 .
C26 O2 1.365(3) .
O1 C27 1.415(3) .
C27 H27A 0.9800 .
C27 H27B 0.9800 .
C27 H27C 0.9800 .
O2 C28 1.427(3) .
C28 H28A 0.9800 .
C28 H28B 0.9800 .
C28 H28C 0.9800 .
C31 C32 1.416(3) .
C31 C36 1.418(3) .
C32 O3 1.358(3) .
C32 C33 1.392(3) .
C33 C34 1.385(3) .
C33 H33 0.9500 .
C34 C35 1.381(3) .
C34 H34 0.9500 .
C35 C36 1.391(3) .
C35 H35 0.9500 .
C36 O4 1.361(3) .
O3 C37 1.453(3) .
C37 C39 1.511(4) .
C37 C38 1.515(4) .
C37 H37 1.0000 .
C38 H38A 0.9800 .
C38 H38B 0.9800 .
C38 H38C 0.9800 .
C39 H39A 0.9800 .
C39 H39B 0.9800 .
C39 H39C 0.9800 .
O4 C40 1.452(3) .
C40 C41 1.507(4) .
C40 C42 1.514(3) .
C40 H40 1.0000 .
C41 H41A 0.9800 .
C41 H41B 0.9800 .
C41 H41C 0.9800 .
C42 H42A 0.9800 .
C42 H42B 0.9800 .
C42 H42C 0.9800 .
C51 C56 1.393(3) .
C51 C52 1.401(3) .
C52 C53 1.392(3) .
C52 H52 0.9500 .
C53 O5 1.374(3) .
C53 C54 1.393(3) .
C54 C55 1.377(4) .
C54 H54 0.9500 .
C55 C56 1.396(3) .
C55 H55 0.9500 .
C56 H56 0.9500 .
O5 C57 1.431(3) .
C57 H57A 0.9800 .
C57 H57B 0.9800 .
C57 H57C 0.9800 .
N1 C61 1.385(3) .
N1 C67 1.392(3) .
C61 C66 1.409(3) .
C61 C62 1.415(3) .
C62 C63 1.391(3) .
C62 H62 0.9500 .
C63 C64 1.385(4) .
C63 H63 0.9500 .
C64 C65 1.390(3) .
C64 H64 0.9500 .
C65 C66 1.387(3) .
C65 H65 0.9500 .
C66 H66 0.9500 .
C67 C68 1.403(3) .
C67 C72 1.413(3) .
C68 C69 1.387(3) .
C68 H68 0.9500 .
C69 C70 1.385(4) .
C69 H69 0.9500 .
C70 C71 1.392(4) .
C70 H70 0.9500 .
C71 C72 1.380(3) .
C71 H71 0.9500 .
C72 H72 0.9500 .
Pd2 C151 2.004(2) .
Pd2 N2 2.0918(17) .
Pd2 P2 2.2706(5) .
Pd2 C131 2.478(2) .
P2 C121 1.826(2) .
P2 C101 1.846(2) .
P2 C107 1.846(2) .
C101 C102 1.529(3) .
C101 C106 1.540(3) .
C101 H101 1.0000 .
C102 C103 1.529(3) .
C102 H10C 0.9900 .
C102 H10D 0.9900 .
C103 C104 1.528(3) .
C103 H10E 0.9900 .
C103 H10F 0.9900 .
C104 C105 1.513(4) .
C104 H10G 0.9900 .
C104 H10H 0.9900 .
C105 C106 1.534(3) .
C105 H10I 0.9900 .
C105 H10J 0.9900 .
C106 H10K 0.9900 .
C106 H10L 0.9900 .
C107 C108 1.530(3) .
C107 C112 1.531(3) .
C107 H107 1.0000 .
C108 C109 1.530(4) .
C108 H10M 0.9900 .
C108 H10N 0.9900 .
C109 C110 1.525(5) .
C109 H10O 0.9900 .
C109 H10P 0.9900 .
C110 C111 1.521(5) .
C110 H11C 0.9900 .
C110 H11D 0.9900 .
C111 C112 1.527(4) .
C111 H11E 0.9900 .
C111 H11F 0.9900 .
C112 H11G 0.9900 .
C112 H11H 0.9900 .
C121 C122 1.400(3) .
C121 C126 1.422(3) .
C122 C123 1.405(3) .
C122 C131 1.508(3) .
C123 O6 1.373(3) .
C123 C124 1.391(3) .
C124 C125 1.383(3) .
C124 H124 0.9500 .
C125 C126 1.381(3) .
C125 H125 0.9500 .
C126 O7 1.362(3) .
O6 C127 1.423(3) .
C127 H12C 0.9800 .
C127 H12D 0.9800 .
C127 H12E 0.9800 .
O7 C128 1.432(2) .
C128 H12F 0.9800 .
C128 H12G 0.9800 .
C128 H12H 0.9800 .
C131 C136 1.420(3) .
C131 C132 1.421(3) .
C132 O8 1.361(2) .
C132 C133 1.392(3) .
C133 C134 1.381(3) .
C133 H133 0.9500 .
C134 C135 1.375(3) .
C134 H134 0.9500 .
C135 C136 1.396(3) .
C135 H135 0.9500 .
C136 O9 1.368(3) .
O8 C137 1.452(3) .
C137 C138 1.514(4) .
C137 C139 1.515(4) .
C137 H137 1.0000 .
C138 H13A 0.9800 .
C138 H13B 0.9800 .
C138 H13C 0.9800 .
C139 H13D 0.9800 .
C139 H13E 0.9800 .
C139 H13F 0.9800 .
O9 C140 1.451(3) .
C140 C142 1.513(3) .
C140 C141 1.518(4) .
C140 H140 1.0000 .
C141 H14A 0.9800 .
C141 H14B 0.9800 .
C141 H14C 0.9800 .
C142 H14D 0.9800 .
C142 H14E 0.9800 .
C142 H14F 0.9800 .
C151 C156 1.387(4) .
C151 C152 1.405(3) .
C152 C153 1.388(4) .
C152 H152 0.9500 .
C153 C154 1.376(5) .
C153 O10 1.409(4) .
C154 C155 1.390(5) .
C154 H154 0.9500 .
C155 C156 1.404(4) .
C155 H155 0.9500 .
C156 H156 0.9500 .
O10 C157 1.433(4) .
C157 H15A 0.9800 .
C157 H15B 0.9800 .
C157 H15C 0.9800 .
N2 C161 1.386(3) .
N2 C167 1.388(3) .
C161 C162 1.403(3) .
C161 C166 1.414(3) .
C162 C163 1.389(3) .
C162 H162 0.9500 .
C163 C164 1.386(4) .
C163 H163 0.9500 .
C164 C165 1.383(4) .
C164 H164 0.9500 .
C165 C166 1.387(4) .
C165 H165 0.9500 .
C166 H166 0.9500 .
C167 C168 1.408(4) .
C167 C172 1.418(3) .
C168 C169 1.384(4) .
C168 H168 0.9500 .
C169 C170 1.388(4) .
C169 H169 0.9500 .
C170 C171 1.387(5) .
C170 H170 0.9500 .
C171 C172 1.390(4) .
C171 H171 0.9500 .
C172 H172 0.9500 .
C1S C6S 1.310(12) .
C1S C2S 1.391(12) .
C1S H1S 0.9500 .
C2S C3S 1.376(11) .
C2S H2S 0.9500 .
C3S C4S 1.345(10) .
C3S H3S 0.9500 .
C4S C5S 1.359(11) .
C4S H4S 0.9500 .
C5S C6S 1.376(12) .
C5S H5S 0.9500 .
C6S H6S 0.9500 .
C1T C6T 1.345(12) .
C1T C2T 1.386(13) .
C1T H1T 0.9500 .
C2T C3T 1.360(13) .
C2T H2T 0.9500 .
C3T C4T 1.327(13) .
C3T H3T 0.9500 .
C4T C5T 1.390(13) .
C4T H4T 0.9500 .
C5T C6T 1.353(12) .
C5T H5T 0.9500 .
C6T H6T 0.9500 .
C1U C2U 1.347(16) .
C1U C6U 1.382(17) .
C1U H1U 0.9500 .
C2U C3U 1.360(16) .
C2U H2U 0.9500 .
C3U C4U 1.394(17) .
C3U H3U 0.9500 .
C4U C5U 1.401(17) .
C4U H4U 0.9500 .
C5U C6U 1.363(17) .
C5U H5U 0.9500 .
C6U C6U 1.71(8) 2_775
C6U H6U 0.9500 .
C1V C2V 1.368(14) .
C1V C6V 1.416(14) .
C1V H1V 0.9500 .
C2V C3V 1.317(13) .
C2V H2V 0.9500 .
C3V C4V 1.365(14) .
C3V H3V 0.9500 .
C4V C5V 1.347(14) .
C4V H4V 0.9500 .
C5V C6V 1.371(13) .
C5V H5V 0.9500 .
C6V H6V 0.9500 .
C1W C2W 1.509(19) .
C1W H1W1 0.9800 .
C1W H1W2 0.9800 .
C1W H1W3 0.9800 .
C2W C3W 1.500(19) .
C2W H2W1 0.9900 .
C2W H2W2 0.9900 .
C3W C4W 1.538(19) .
C3W H3W1 0.9900 .
C3W H3W2 0.9900 .
C4W C5W 1.560(19) .
C4W H4W1 0.9900 .
C4W H4W2 0.9900 .
C5W H5W1 0.9800 .
C5W H5W2 0.9800 .
C5W H5W3 0.9800 .
C1X C2X 1.618(17) .
C1X H1X1 0.9800 .
C1X H1X2 0.9800 .
C1X H1X3 0.9800 .
C2X C3X 1.518(17) .
C2X H2X1 0.9900 .
C2X H2X2 0.9900 .
C3X C4X 1.532(16) .
C3X H3X1 0.9900 .
C3X H3X2 0.9900 .
C4X C5X 1.461(16) .
C4X H4X1 0.9900 .
C4X H4X2 0.9900 .
C5X H5X1 0.9800 .
C5X H5X2 0.9800 .
C5X H5X3 0.9800 .
C1Q C2Q 1.392(16) .
C1Q H1Q1 0.9800 .
C1Q H1Q2 0.9800 .
C1Q H1Q3 0.9800 .
C2Q C3Q 1.555(15) .
C2Q H2Q1 0.9900 .
C2Q H2Q2 0.9900 .
C3Q C4Q 1.370(15) .
C3Q H3Q1 0.9900 .
C3Q H3Q2 0.9900 .
C4Q C5Q 1.506(14) .
C4Q H4Q1 0.9900 .
C4Q H4Q2 0.9900 .
C5Q H5Q1 0.9800 .
C5Q H5Q2 0.9800 .
C5Q H5Q3 0.9800 .
C1R C2R 1.496(17) .
C1R H1R1 0.9800 .
C1R H1R2 0.9800 .
C1R H1R3 0.9800 .
C2R C3R 1.528(15) .
C2R H2R1 0.9900 .
C2R H2R2 0.9900 .
C3R C4R 1.383(16) .
C3R H3R1 0.9900 .
C3R H3R2 0.9900 .
C4R C5R 1.584(17) .
C4R H4R1 0.9900 .
C4R H4R2 0.9900 .
C5R H5R1 0.9800 .
C5R H5R2 0.9800 .
C5R H5R3 0.9800 .
C1P C6P 1.370(15) .
C1P C2P 1.371(15) .
C1P H1P 0.9500 .
C2P C3P 1.334(15) .
C2P H2P 0.9500 .
C3P C4P 1.370(15) .
C3P H3P 0.9500 .
C4P C5P 1.371(16) .
C4P H4P 0.9500 .
C5P C6P 1.334(16) .
C5P H5P 0.9500 .
C6P H6P 0.9500 .
C1Y C2Y 1.216(11) .
C1Y H1Y1 0.9800 .
C1Y H1Y2 0.9800 .
C1Y H1Y3 0.9800 .
C2Y C3Y 1.538(11) .
C2Y H2Y1 0.9900 .
C2Y H2Y2 0.9900 .
C3Y C4Y 1.438(10) .
C3Y H3Y1 0.9900 .
C3Y H3Y2 0.9900 .
C4Y C5Y 1.519(10) .
C4Y H4Y1 0.9900 .
C4Y H4Y2 0.9900 .
C5Y H5Y1 0.9800 .
C5Y H5Y2 0.9800 .
C5Y H5Y3 0.9800 .
C1Z C2Z 1.422(16) .
C1Z H1Z1 0.9800 .
C1Z H1Z2 0.9800 .
C1Z H1Z3 0.9800 .
C2Z C3Z 1.632(15) .
C2Z H2Z1 0.9900 .
C2Z H2Z2 0.9900 .
C3Z C4Z 1.508(13) .
C3Z H3Z1 0.9900 .
C3Z H3Z2 0.9900 .
C4Z C5Z 1.252(12) .
C4Z H4Z1 0.9900 .
C4Z H4Z2 0.9900 .
C5Z H5Z1 0.9800 .
C5Z H5Z2 0.9800 .
C5Z H5Z3 0.9800 .
